data_1554333
loop_
_publ_author_name
'Yang, Wenlong'
'Kazemi, Rezvan R.'
'Karunathilake, Nelum'
'Catalano, Vincent J.'
'Alpuche-Aviles, Mario A.'
'Chalifoux, Wesley A.'

_publ_section_title
;
 Expanding the scope of peropyrenes and teropyrenes through a facile
 InCl3-catalyzed multifold alkyne benzannulation
;
_journal_issue 15
_journal_name_full 'Organic Chemistry Frontiers'
_journal_page_first 2288
_journal_paper_doi 10.1039/C8QO00389K
_journal_volume 5
_journal_year 2018
_chemical_formula_sum 'C127.75 H123 O1.75'
_chemical_formula_weight 1686.25
_space_group_crystal_system monoclinic
_space_group_IT_number 15
_space_group_name_Hall '-C 2yc'
_space_group_name_H-M_alt 'C 1 2/c 1'
_atom_sites_solution_hydrogens geom
_audit_creation_method SHELXL-2014/7
_audit_update_record
;
2018-03-01 deposited with the CCDC.
2018-05-10 downloaded from the CCDC.
;
_cell_angle_alpha 90
_cell_angle_beta 102.8650(11)
_cell_angle_gamma 90
_cell_formula_units_Z 8
_cell_length_a 32.0480(19)
_cell_length_b 25.4121(15)
_cell_length_c 26.3829(15)
_cell_measurement_reflns_used 9129
_cell_measurement_temperature 100(2)
_cell_measurement_theta_max 22.50
_cell_measurement_theta_min 2.25
_cell_volume 20947(2)
_computing_cell_refinement 'Bruker SAINT'
_computing_data_collection 'Bruker APEX2'
_computing_data_reduction 'Bruker SAINT'
_computing_molecular_graphics 'Bruker SHELXTL'
_computing_publication_material 'Bruker SHELXTL'
_computing_structure_refinement 'SHELXL-2014/7 (Sheldrick, 2014)'
_computing_structure_solution 'SHELXS-97 (Sheldrick 2008)'
_diffrn_ambient_temperature 100(2)
_diffrn_measured_fraction_theta_full 0.999
_diffrn_measured_fraction_theta_max 0.999
_diffrn_measurement_device_type 'Bruker APEX-II CCD'
_diffrn_measurement_method '\f and \w scans'
_diffrn_radiation_type MoK\a
_diffrn_radiation_wavelength 0.71073
_diffrn_reflns_av_R_equivalents 0.1760
_diffrn_reflns_av_unetI/netI 0.1010
_diffrn_reflns_Laue_measured_fraction_full 0.999
_diffrn_reflns_Laue_measured_fraction_max 0.999
_diffrn_reflns_limit_h_max 38
_diffrn_reflns_limit_h_min -38
_diffrn_reflns_limit_k_max 30
_diffrn_reflns_limit_k_min -30
_diffrn_reflns_limit_l_max 28
_diffrn_reflns_limit_l_min -31
_diffrn_reflns_number 150691
_diffrn_reflns_point_group_measured_fraction_full 0.999
_diffrn_reflns_point_group_measured_fraction_max 0.999
_diffrn_reflns_theta_full 24.999
_diffrn_reflns_theta_max 24.999
_diffrn_reflns_theta_min 1.387
_exptl_absorpt_coefficient_mu 0.061
_exptl_absorpt_correction_T_max 0.7452
_exptl_absorpt_correction_T_min 0.6416
_exptl_absorpt_correction_type multi-scan
_exptl_absorpt_process_details SADABS
_exptl_crystal_colour purple
_exptl_crystal_density_diffrn 1.069
_exptl_crystal_description block
_exptl_crystal_F_000 7228
_exptl_crystal_size_max 0.079
_exptl_crystal_size_mid 0.065
_exptl_crystal_size_min 0.046
_refine_diff_density_max 1.108
_refine_diff_density_min -0.458
_refine_diff_density_rms 0.074
_refine_ls_extinction_method none
_refine_ls_goodness_of_fit_ref 1.025
_refine_ls_hydrogen_treatment constr
_refine_ls_matrix_type full
_refine_ls_number_parameters 1262
_refine_ls_number_reflns 18441
_refine_ls_number_restraints 142
_refine_ls_restrained_S_all 1.044
_refine_ls_R_factor_all 0.1598
_refine_ls_R_factor_gt 0.0833
_refine_ls_shift/su_max 0.000
_refine_ls_shift/su_mean 0.000
_refine_ls_structure_factor_coef Fsqd
_refine_ls_weighting_details 'w=1/[\s^2^(Fo^2^)+(0.1375P)^2^] where P=(Fo^2^+2Fc^2^)/3'
_refine_ls_weighting_scheme calc
_refine_ls_wR_factor_gt 0.2135
_refine_ls_wR_factor_ref 0.2440
_reflns_Friedel_coverage 0.000
_reflns_number_gt 10401
_reflns_number_total 18441
_reflns_threshold_expression 'I > 2\s(I)'
_cod_data_source_file c8qo00389k2.cif
_cod_data_source_block wy075_0m
_cod_original_sg_symbol_H-M 'C 2/c'
_cod_database_code 1554333
_shelx_shelxl_version_number 2014/7
_shelx_space_group_comment
; 
The symmetry employed for this shelxl refinement is uniquely defined 
by the following loop, which should always be used as a source of 
symmetry information in preference to the above space-group names. 
They are only intended as comments. 
;
_shelx_estimated_absorpt_t_min 0.995
_shelx_estimated_absorpt_t_max 0.997

loop_
_space_group_symop_operation_xyz
'x, y, z'
'-x, y, -z+1/2'
'x+1/2, y+1/2, z'
'-x+1/2, y+1/2, -z+1/2'
'-x, -y, -z'
'x, -y, z-1/2'
'-x+1/2, -y+1/2, -z'
'x+1/2, -y+1/2, z-1/2'

loop_
_atom_site_label
_atom_site_type_symbol
_atom_site_fract_x
_atom_site_fract_y
_atom_site_fract_z
_atom_site_U_iso_or_equiv
_atom_site_adp_type
_atom_site_occupancy
_atom_site_site_symmetry_order
_atom_site_calc_flag
_atom_site_refinement_flags_posn
_atom_site_refinement_flags_adp
_atom_site_refinement_flags_occupancy
_atom_site_disorder_assembly
_atom_site_disorder_group
C1 C 0.94761(11) 0.60411(14) 0.81975(14) 0.0242(8) Uani 1 1 d . . . . .
C2 C 0.95264(12) 0.56669(15) 0.78314(15) 0.0280(9) Uani 1 1 d . . . . .
H2A H 0.9803 0.5523 0.7852 0.034 Uiso 1 1 calc R U . . .
C3 C 0.91943(11) 0.54927(14) 0.74380(14) 0.0240(8) Uani 1 1 d . . . . .
C4 C 0.92451(11) 0.50885(14) 0.70819(14) 0.0265(9) Uani 1 1 d . . . . .
H4A H 0.9521 0.4940 0.7109 0.032 Uiso 1 1 calc R U . . .
C5 C 0.89153(11) 0.49066(15) 0.67046(15) 0.0260(9) Uani 1 1 d . . . . .
C6 C 0.84962(11) 0.51415(14) 0.66305(14) 0.0217(8) Uani 1 1 d . . . . .
C7 C 0.81491(11) 0.50144(14) 0.62116(14) 0.0225(8) Uani 1 1 d . . . . .
C8 C 0.81917(11) 0.47853(14) 0.57348(14) 0.0240(8) Uani 1 1 d . . . . .
H8A H 0.8471 0.4725 0.5682 0.029 Uiso 1 1 calc R U . . .
C9 C 0.78524(11) 0.46495(14) 0.53528(14) 0.0239(8) Uani 1 1 d . . . . .
H9A H 0.7900 0.4520 0.5033 0.029 Uiso 1 1 calc R U . . .
C10 C 0.74235(11) 0.46960(13) 0.54202(14) 0.0219(8) Uani 1 1 d . . . . .
C11 C 0.70594(11) 0.45328(14) 0.50337(14) 0.0233(8) Uani 1 1 d . . . . .
C12 C 0.70734(11) 0.44436(14) 0.44984(14) 0.0238(8) Uani 1 1 d . . . . .
C13 C 0.67413(12) 0.42004(14) 0.41735(14) 0.0255(9) Uani 1 1 d . . . . .
H13A H 0.6772 0.4103 0.3836 0.031 Uiso 1 1 calc R U . . .
C14 C 0.63483(11) 0.40860(14) 0.43206(14) 0.0230(8) Uani 1 1 d . . . . .
C15 C 0.59902(11) 0.38978(14) 0.39665(14) 0.0256(9) Uani 1 1 d . . . . .
H15A H 0.6023 0.3791 0.3632 0.031 Uiso 1 1 calc R U . . .
C16 C 0.55891(12) 0.38595(15) 0.40790(14) 0.0268(9) Uani 1 1 d . . . . .
C17 C 0.55577(12) 0.39970(15) 0.45817(14) 0.0281(9) Uani 1 1 d . . . . .
H17A H 0.5289 0.3965 0.4674 0.034 Uiso 1 1 calc R U . . .
C18 C 0.59073(11) 0.41803(14) 0.49529(14) 0.0231(8) Uani 1 1 d . . . . .
C19 C 0.58789(11) 0.42889(14) 0.54748(13) 0.0227(8) Uani 1 1 d . . . . .
H19A H 0.5611 0.4242 0.5568 0.027 Uiso 1 1 calc R U . . .
C20 C 0.62191(11) 0.44568(13) 0.58449(14) 0.0206(8) Uani 1 1 d . . . . .
C21 C 0.66221(11) 0.45859(13) 0.57021(14) 0.0207(8) Uani 1 1 d . . . . .
C22 C 0.69583(11) 0.48738(13) 0.60281(13) 0.0204(8) Uani 1 1 d . . . . .
C23 C 0.69045(11) 0.51595(13) 0.64766(13) 0.0206(8) Uani 1 1 d . . . . .
H23A H 0.6634 0.5155 0.6568 0.025 Uiso 1 1 calc R U . . .
C24 C 0.72315(11) 0.54367(14) 0.67739(14) 0.0224(8) Uani 1 1 d . . . . .
H24A H 0.7176 0.5642 0.7052 0.027 Uiso 1 1 calc R U . . .
C25 C 0.76541(11) 0.54318(13) 0.66854(13) 0.0190(8) Uani 1 1 d . . . . .
C26 C 0.80065(11) 0.56998(14) 0.70069(14) 0.0224(8) Uani 1 1 d . . . . .
C27 C 0.79599(11) 0.61303(14) 0.73557(13) 0.0218(8) Uani 1 1 d . . . . .
C28 C 0.83027(11) 0.62916(14) 0.77234(14) 0.0237(8) Uani 1 1 d . . . . .
H28A H 0.8263 0.6560 0.7959 0.028 Uiso 1 1 calc R U . . .
C29 C 0.87190(11) 0.60764(14) 0.77714(14) 0.0232(8) Uani 1 1 d . . . . .
C30 C 0.90673(11) 0.62462(14) 0.81560(14) 0.0247(9) Uani 1 1 d . . . . .
H30A H 0.9024 0.6509 0.8395 0.030 Uiso 1 1 calc R U . . .
C31 C 0.87804(11) 0.56973(14) 0.74031(14) 0.0218(8) Uani 1 1 d . . . . .
C32 C 0.84248(11) 0.55210(13) 0.70051(14) 0.0218(8) Uani 1 1 d . . . . .
C33 C 0.77265(11) 0.51194(14) 0.62665(14) 0.0211(8) Uani 1 1 d . . . . .
C34 C 0.73658(11) 0.48973(13) 0.59013(14) 0.0218(8) Uani 1 1 d . . . . .
C35 C 0.66669(11) 0.44449(13) 0.51883(13) 0.0203(8) Uani 1 1 d . . . . .
C36 C 0.63125(11) 0.42303(14) 0.48253(14) 0.0222(8) Uani 1 1 d . . . . .
C37 C 0.98637(12) 0.62253(15) 0.86078(15) 0.0302(9) Uani 1 1 d . . . . .
C38 C 1.01797(13) 0.64965(17) 0.83291(17) 0.0413(11) Uani 1 1 d D . . . .
H38A H 1.0289 0.6238 0.8115 0.062 Uiso 1 1 calc R U . . .
H38B H 1.0419 0.6644 0.8588 0.062 Uiso 1 1 calc R U . . .
H38C H 1.0032 0.6780 0.8107 0.062 Uiso 1 1 calc R U . . .
C39 C 1.00809(15) 0.57567(17) 0.89131(17) 0.0481(12) Uani 1 1 d D . . . .
H39A H 1.0182 0.5514 0.8677 0.072 Uiso 1 1 calc R U . . .
H39B H 0.9876 0.5574 0.9078 0.072 Uiso 1 1 calc R U . . .
H39C H 1.0325 0.5878 0.9181 0.072 Uiso 1 1 calc R U . . .
C40 C 0.97414(13) 0.66161(16) 0.89886(15) 0.0368(10) Uani 1 1 d D . . . .
H40A H 0.9998 0.6719 0.9247 0.055 Uiso 1 1 calc R U . . .
H40B H 0.9535 0.6452 0.9164 0.055 Uiso 1 1 calc R U . . .
H40C H 0.9612 0.6929 0.8799 0.055 Uiso 1 1 calc R U . . .
C41 C 0.89859(11) 0.44235(15) 0.64116(14) 0.0258(9) Uani 1 1 d . . . . .
C42 C 0.87502(12) 0.39738(15) 0.64528(15) 0.0299(9) Uani 1 1 d . . . . .
H42A H 0.8562 0.3969 0.6685 0.036 Uiso 1 1 calc R U . . .
C43 C 0.87869(12) 0.35327(16) 0.61587(16) 0.0325(10) Uani 1 1 d . . . . .
H43A H 0.8624 0.3228 0.6194 0.039 Uiso 1 1 calc R U . . .
C44 C 0.90572(12) 0.35236(15) 0.58118(16) 0.0317(9) Uani 1 1 d . . . . .
C45 C 0.93063(12) 0.39641(16) 0.57979(17) 0.0375(11) Uani 1 1 d . . . . .
H45A H 0.9504 0.3963 0.5578 0.045 Uiso 1 1 calc R U . . .
C46 C 0.92780(12) 0.44064(16) 0.60930(16) 0.0354(10) Uani 1 1 d . . . . .
H46A H 0.9459 0.4700 0.6078 0.043 Uiso 1 1 calc R U . . .
C47 C 0.90502(12) 0.30636(16) 0.54301(17) 0.0440(12) Uani 1 1 d D . . . .
C51 C 0.73877(12) 0.47033(16) 0.42410(14) 0.0287(9) Uani 1 1 d . . . . .
C52 C 0.76285(13) 0.44355(17) 0.39513(16) 0.0389(11) Uani 1 1 d . . . . .
H52A H 0.7628 0.4062 0.3949 0.047 Uiso 1 1 calc R U . . .
C53 C 0.78708(16) 0.4708(2) 0.36648(19) 0.0594(15) Uani 1 1 d . . . . .
H53A H 0.8038 0.4514 0.3473 0.071 Uiso 1 1 calc R U . . .
C54 C 0.78790(17) 0.5258(2) 0.36469(19) 0.0615(16) Uani 1 1 d . . . . .
C55 C 0.76396(16) 0.55147(18) 0.39479(17) 0.0505(13) Uani 1 1 d . . . . .
H55A H 0.7639 0.5888 0.3952 0.061 Uiso 1 1 calc R U . . .
C56 C 0.74023(13) 0.52486(16) 0.42407(15) 0.0335(10) Uani 1 1 d . . . . .
H56A H 0.7246 0.5441 0.4446 0.040 Uiso 1 1 calc R U . . .
C57 C 0.81018(19) 0.5579(2) 0.3298(2) 0.079(2) Uani 1 1 d D . . . .
C61 C 0.51903(12) 0.36942(16) 0.36726(15) 0.0357(10) Uani 1 1 d D . . . .
C65 C 0.61738(11) 0.44483(14) 0.63892(14) 0.0219(8) Uani 1 1 d . . . . .
C66 C 0.64548(11) 0.41584(14) 0.67626(14) 0.0237(8) Uani 1 1 d . . . . .
H66A H 0.6684 0.3976 0.6667 0.028 Uiso 1 1 calc R U . . .
C67 C 0.64087(12) 0.41281(15) 0.72698(15) 0.0277(9) Uani 1 1 d . . . . .
H67A H 0.6603 0.3919 0.7513 0.033 Uiso 1 1 calc R U . . .
C68 C 0.60821(12) 0.43993(15) 0.74305(14) 0.0266(9) Uani 1 1 d . . . . .
C69 C 0.57977(12) 0.46841(15) 0.70556(14) 0.0300(9) Uani 1 1 d . . . . .
H69A H 0.5570 0.4870 0.7152 0.036 Uiso 1 1 calc R U . . .
C70 C 0.58389(12) 0.47032(15) 0.65416(15) 0.0283(9) Uani 1 1 d . . . . .
H70A H 0.5635 0.4893 0.6292 0.034 Uiso 1 1 calc R U . . .
C71 C 0.60343(13) 0.44014(17) 0.79950(15) 0.0351(10) Uani 1 1 d . . . . .
C72 C 0.55731(14) 0.42742(19) 0.80185(17) 0.0450(12) Uani 1 1 d . . . . .
H72A H 0.5382 0.4546 0.7832 0.068 Uiso 1 1 calc R U . . .
H72B H 0.5549 0.4264 0.8382 0.068 Uiso 1 1 calc R U . . .
H72C H 0.5493 0.3931 0.7856 0.068 Uiso 1 1 calc R U . . .
C73 C 0.63281(14) 0.40020(18) 0.83282(16) 0.0427(11) Uani 1 1 d . . . . .
H73A H 0.6281 0.4009 0.8683 0.064 Uiso 1 1 calc R U . . .
H73B H 0.6627 0.4091 0.8336 0.064 Uiso 1 1 calc R U . . .
H73C H 0.6265 0.3649 0.8180 0.064 Uiso 1 1 calc R U . . .
C74 C 0.61550(19) 0.49547(19) 0.82185(19) 0.0641(16) Uani 1 1 d . . . . .
H74A H 0.5976 0.5218 0.8000 0.096 Uiso 1 1 calc R U . . .
H74B H 0.6457 0.5024 0.8224 0.096 Uiso 1 1 calc R U . . .
H74C H 0.6109 0.4974 0.8573 0.096 Uiso 1 1 calc R U . . .
C75 C 0.75533(11) 0.64364(14) 0.72998(14) 0.0216(8) Uani 1 1 d . . . . .
C76 C 0.73644(11) 0.65019(15) 0.77251(14) 0.0263(9) Uani 1 1 d . . . . .
H76A H 0.7492 0.6345 0.8050 0.032 Uiso 1 1 calc R U . . .
C77 C 0.69959(12) 0.67913(15) 0.76752(15) 0.0299(9) Uani 1 1 d . . . . .
H77A H 0.6870 0.6824 0.7968 0.036 Uiso 1 1 calc R U . . .
C78 C 0.67987(11) 0.70391(15) 0.72117(15) 0.0273(9) Uani 1 1 d . . . . .
C79 C 0.69963(11) 0.69754(15) 0.67937(15) 0.0293(9) Uani 1 1 d . . . . .
H79A H 0.6873 0.7138 0.6471 0.035 Uiso 1 1 calc R U . . .
C80 C 0.73663(11) 0.66827(14) 0.68351(14) 0.0240(8) Uani 1 1 d . . . . .
H80A H 0.7493 0.6650 0.6544 0.029 Uiso 1 1 calc R U . . .
C81 C 0.63870(12) 0.73546(17) 0.71782(16) 0.0379(10) Uani 1 1 d . . . . .
C82 C 0.60531(13) 0.7002(2) 0.7347(2) 0.0573(14) Uani 1 1 d . . . . .
H82A H 0.5786 0.7198 0.7317 0.086 Uiso 1 1 calc R U . . .
H82B H 0.6160 0.6892 0.7709 0.086 Uiso 1 1 calc R U . . .
H82C H 0.6001 0.6690 0.7123 0.086 Uiso 1 1 calc R U . . .
C83 C 0.62005(14) 0.75565(18) 0.66329(17) 0.0467(12) Uani 1 1 d . . . . .
H83A H 0.5939 0.7757 0.6632 0.070 Uiso 1 1 calc R U . . .
H83B H 0.6132 0.7258 0.6393 0.070 Uiso 1 1 calc R U . . .
H83C H 0.6410 0.7785 0.6521 0.070 Uiso 1 1 calc R U . . .
C84 C 0.64843(15) 0.7826(2) 0.75427(19) 0.0590(15) Uani 1 1 d . . . . .
H84A H 0.6223 0.8033 0.7521 0.088 Uiso 1 1 calc R U . . .
H84B H 0.6704 0.8045 0.7441 0.088 Uiso 1 1 calc R U . . .
H84C H 0.6589 0.7702 0.7900 0.088 Uiso 1 1 calc R U . . .
C85 C 0.69470(11) 0.29388(13) 0.61531(14) 0.0201(8) Uani 1 1 d . . . . .
C86 C 0.70025(11) 0.28126(13) 0.66781(14) 0.0208(8) Uani 1 1 d . . . . .
H86A H 0.7283 0.2747 0.6877 0.025 Uiso 1 1 calc R U . . .
C87 C 0.66587(11) 0.27789(13) 0.69217(14) 0.0204(8) Uani 1 1 d . . . . .
C88 C 0.67167(10) 0.26313(14) 0.74500(13) 0.0210(8) Uani 1 1 d . . . . .
H88A H 0.6998 0.2557 0.7642 0.025 Uiso 1 1 calc R U . . .
C89 C 0.63841(10) 0.25915(14) 0.76958(14) 0.0218(8) Uani 1 1 d . . . . .
C90 C 0.59537(10) 0.27428(13) 0.74244(13) 0.0192(8) Uani 1 1 d . . . . .
C91 C 0.56038(10) 0.28018(13) 0.76718(13) 0.0181(8) Uani 1 1 d . . . . .
C92 C 0.56583(11) 0.28154(13) 0.82231(13) 0.0195(8) Uani 1 1 d . . . . .
H92A H 0.5940 0.2786 0.8433 0.023 Uiso 1 1 calc R U . . .
C93 C 0.53298(10) 0.28672(13) 0.84592(14) 0.0206(8) Uani 1 1 d . . . . .
H93A H 0.5389 0.2886 0.8828 0.025 Uiso 1 1 calc R U . . .
C94 C 0.51806(10) 0.28504(13) 0.73727(14) 0.0188(8) Uani 1 1 d . . . . .
C95 C 0.51047(10) 0.28957(13) 0.68219(13) 0.0182(8) Uani 1 1 d . . . . .
C96 C 0.54594(11) 0.29596(13) 0.65809(13) 0.0190(8) Uani 1 1 d . . . . .
C97 C 0.54132(10) 0.31047(13) 0.60377(13) 0.0180(8) Uani 1 1 d . . . . .
C98 C 0.57583(10) 0.30996(13) 0.58181(14) 0.0198(8) Uani 1 1 d . . . . .
H98A H 0.5716 0.3172 0.5457 0.024 Uiso 1 1 calc R U . . .
C99 C 0.61787(11) 0.29911(13) 0.61027(13) 0.0189(8) Uani 1 1 d . . . . .
C100 C 0.65324(11) 0.30243(13) 0.58728(14) 0.0211(8) Uani 1 1 d . . . . .
H10A H 0.6486 0.3108 0.5514 0.025 Uiso 1 1 calc R U . . .
C101 C 0.62366(11) 0.28721(13) 0.66334(14) 0.0194(8) Uani 1 1 d . . . . .
C102 C 0.58819(10) 0.28580(13) 0.68819(13) 0.0181(8) Uani 1 1 d . . . . .
C103 C 0.73404(11) 0.29974(15) 0.59117(14) 0.0247(9) Uani 1 1 d . . . . .
C104 C 0.72166(12) 0.30904(16) 0.53287(14) 0.0295(9) Uani 1 1 d . . . . .
H10B H 0.7047 0.2792 0.5160 0.044 Uiso 1 1 calc R U . . .
H10C H 0.7476 0.3125 0.5193 0.044 Uiso 1 1 calc R U . . .
H10D H 0.7047 0.3414 0.5257 0.044 Uiso 1 1 calc R U . . .
C105 C 0.75991(12) 0.34589(16) 0.61692(16) 0.0354(10) Uani 1 1 d . . . . .
H10E H 0.7851 0.3506 0.6020 0.053 Uiso 1 1 calc R U . . .
H10F H 0.7692 0.3393 0.6543 0.053 Uiso 1 1 calc R U . . .
H10G H 0.7423 0.3778 0.6111 0.053 Uiso 1 1 calc R U . . .
C106 C 0.76055(12) 0.24895(17) 0.60067(16) 0.0373(10) Uani 1 1 d . . . . .
H10H H 0.7425 0.2190 0.5863 0.056 Uiso 1 1 calc R U . . .
H10I H 0.7713 0.2439 0.6381 0.056 Uiso 1 1 calc R U . . .
H10J H 0.7847 0.2516 0.5837 0.056 Uiso 1 1 calc R U . . .
C107 C 0.64854(11) 0.23403(14) 0.82170(13) 0.0215(8) Uani 1 1 d . . . . .
C108 C 0.62911(11) 0.18780(14) 0.83091(14) 0.0238(8) Uani 1 1 d . . . . .
H10K H 0.6076 0.1730 0.8040 0.029 Uiso 1 1 calc R U . . .
C109 C 0.64009(12) 0.16242(15) 0.87807(15) 0.0287(9) Uani 1 1 d . . . . .
H10L H 0.6260 0.1305 0.8829 0.034 Uiso 1 1 calc R U . . .
C110 C 0.67143(12) 0.18234(16) 0.91899(15) 0.0300(9) Uani 1 1 d . . . . .
C111 C 0.69170(12) 0.22906(16) 0.90924(15) 0.0301(9) Uani 1 1 d . . . . .
H11A H 0.7134 0.2440 0.9359 0.036 Uiso 1 1 calc R U . . .
C112 C 0.68062(11) 0.25366(15) 0.86151(14) 0.0264(9) Uani 1 1 d . . . . .
H11B H 0.6953 0.2848 0.8557 0.032 Uiso 1 1 calc R U . . .
C113 C 0.68490(13) 0.15496(17) 0.97177(15) 0.0362(10) Uani 1 1 d . . . . .
C114 C 0.65644(18) 0.10734(19) 0.97625(18) 0.0593(14) Uani 1 1 d . . . . .
H11C H 0.6573 0.0824 0.9482 0.089 Uiso 1 1 calc R U . . .
H11D H 0.6269 0.1192 0.9736 0.089 Uiso 1 1 calc R U . . .
H11E H 0.6669 0.0901 1.0099 0.089 Uiso 1 1 calc R U . . .
C115 C 0.68214(18) 0.1926(2) 1.01490(17) 0.0606(14) Uani 1 1 d . . . . .
H11F H 0.6921 0.1750 1.0485 0.091 Uiso 1 1 calc R U . . .
H11G H 0.6524 0.2039 1.0113 0.091 Uiso 1 1 calc R U . . .
H11H H 0.7002 0.2233 1.0130 0.091 Uiso 1 1 calc R U . . .
C116 C 0.72978(17) 0.1335(3) 0.9766(2) 0.085(2) Uani 1 1 d . . . . .
H11I H 0.7301 0.1095 0.9477 0.127 Uiso 1 1 calc R U . . .
H11J H 0.7386 0.1145 1.0096 0.127 Uiso 1 1 calc R U . . .
H11K H 0.7496 0.1627 0.9758 0.127 Uiso 1 1 calc R U . . .
C117 C 0.50060(10) 0.32959(14) 0.57004(13) 0.0190(8) Uani 1 1 d . . . . .
C118 C 0.47955(11) 0.30006(15) 0.52767(13) 0.0245(9) Uani 1 1 d . . . . .
H11L H 0.4921 0.2684 0.5190 0.029 Uiso 1 1 calc R U . . .
C119 C 0.44050(11) 0.31641(15) 0.49791(14) 0.0241(8) Uani 1 1 d . . . . .
H11M H 0.4267 0.2954 0.4693 0.029 Uiso 1 1 calc R U . . .
C120 C 0.42099(11) 0.36256(15) 0.50861(14) 0.0242(9) Uani 1 1 d . . . . .
C121 C 0.44354(11) 0.39324(15) 0.54975(14) 0.0262(9) Uani 1 1 d . . . . .
H12A H 0.4318 0.4258 0.5574 0.031 Uiso 1 1 calc R U . . .
C122 C 0.48264(11) 0.37708(14) 0.57957(14) 0.0229(8) Uani 1 1 d . . . . .
H12B H 0.4974 0.3989 0.6070 0.028 Uiso 1 1 calc R U . . .
C123 C 0.37753(12) 0.37804(15) 0.47581(15) 0.0289(9) Uani 1 1 d . . . . .
C124 C 0.38274(14) 0.39433(19) 0.42181(16) 0.0437(11) Uani 1 1 d . . . . .
H12C H 0.3546 0.4020 0.3996 0.066 Uiso 1 1 calc R U . . .
H12D H 0.3962 0.3656 0.4065 0.066 Uiso 1 1 calc R U . . .
H12E H 0.4008 0.4258 0.4247 0.066 Uiso 1 1 calc R U . . .
C125 C 0.35741(13) 0.42395(17) 0.49988(16) 0.0389(11) Uani 1 1 d . . . . .
H12F H 0.3287 0.4311 0.4788 0.058 Uiso 1 1 calc R U . . .
H12G H 0.3753 0.4554 0.5009 0.058 Uiso 1 1 calc R U . . .
H12H H 0.3554 0.4146 0.5353 0.058 Uiso 1 1 calc R U . . .
C126 C 0.34668(13) 0.33107(18) 0.47141(18) 0.0460(12) Uani 1 1 d . . . . .
H12I H 0.3185 0.3413 0.4507 0.069 Uiso 1 1 calc R U . . .
H12J H 0.3439 0.3204 0.5062 0.069 Uiso 1 1 calc R U . . .
H12K H 0.3579 0.3016 0.4545 0.069 Uiso 1 1 calc R U . . .
C48 C 0.89000(14) 0.25536(16) 0.5633(2) 0.0496(13) Uani 1 1 d D . . A 2
H48A H 0.8614 0.2604 0.5699 0.074 Uiso 1 1 calc R U . A 2
H48B H 0.8890 0.2275 0.5374 0.074 Uiso 1 1 calc R U . A 2
H48C H 0.9099 0.2453 0.5957 0.074 Uiso 1 1 calc R U . A 2
C49 C 0.8748(2) 0.3212(2) 0.4919(2) 0.086(2) Uani 1 1 d D U . B 2
H49A H 0.8460 0.3269 0.4977 0.129 Uiso 1 1 calc R U . B 2
H49B H 0.8849 0.3535 0.4783 0.129 Uiso 1 1 calc R U . B 2
H49C H 0.8740 0.2926 0.4667 0.129 Uiso 1 1 calc R U . B 2
C50 C 0.94940(16) 0.2977(2) 0.5330(2) 0.078(2) Uani 1 1 d D U . C 2
H50A H 0.9595 0.3303 0.5199 0.117 Uiso 1 1 calc R U . C 2
H50B H 0.9691 0.2875 0.5655 0.117 Uiso 1 1 calc R U . C 2
H50C H 0.9482 0.2697 0.5072 0.117 Uiso 1 1 calc R U . C 2
C58 C 0.7987(9) 0.5426(11) 0.2722(5) 0.107(5) Uani 0.280(8) 1 d D U P D 2
H58A H 0.8144 0.5651 0.2528 0.160 Uiso 0.280(8) 1 calc R U P D 2
H58B H 0.8065 0.5057 0.2685 0.160 Uiso 0.280(8) 1 calc R U P D 2
H58C H 0.7679 0.5471 0.2586 0.160 Uiso 0.280(8) 1 calc R U P D 2
C59 C 0.8548(5) 0.5287(7) 0.3469(9) 0.092(4) Uani 0.280(8) 1 d D U P D 2
H59A H 0.8752 0.5438 0.3283 0.138 Uiso 0.280(8) 1 calc R U P D 2
H59B H 0.8658 0.5331 0.3844 0.138 Uiso 0.280(8) 1 calc R U P D 2
H59C H 0.8510 0.4912 0.3387 0.138 Uiso 0.280(8) 1 calc R U P D 2
C60 C 0.8285(11) 0.6119(7) 0.3500(13) 0.059(5) Uani 0.280(8) 1 d D U P D 2
H60A H 0.8419 0.6285 0.3241 0.088 Uiso 0.280(8) 1 calc R U P D 2
H60B H 0.8053 0.6344 0.3562 0.088 Uiso 0.280(8) 1 calc R U P D 2
H60C H 0.8499 0.6073 0.3826 0.088 Uiso 0.280(8) 1 calc R U P D 2
C62 C 0.4897(2) 0.4164(2) 0.3553(3) 0.063(2) Uani 0.776(6) 1 d D U P E 2
H62A H 0.4831 0.4295 0.3876 0.094 Uiso 0.776(6) 1 calc R U P E 2
H62B H 0.5037 0.4441 0.3395 0.094 Uiso 0.776(6) 1 calc R U P E 2
H62C H 0.4631 0.4059 0.3312 0.094 Uiso 0.776(6) 1 calc R U P E 2
C63 C 0.49581(18) 0.3254(2) 0.3901(2) 0.0448(16) Uani 0.776(6) 1 d D U P E 2
H63A H 0.5146 0.2947 0.3980 0.067 Uiso 0.776(6) 1 calc R U P E 2
H63B H 0.4883 0.3380 0.4221 0.067 Uiso 0.776(6) 1 calc R U P E 2
H63C H 0.4697 0.3156 0.3648 0.067 Uiso 0.776(6) 1 calc R U P E 2
C64 C 0.5295(2) 0.3485(3) 0.3181(2) 0.0544(19) Uani 0.776(6) 1 d D U P E 2
H64A H 0.5486 0.3180 0.3264 0.082 Uiso 0.776(6) 1 calc R U P E 2
H64B H 0.5031 0.3378 0.2938 0.082 Uiso 0.776(6) 1 calc R U P E 2
H64C H 0.5437 0.3760 0.3021 0.082 Uiso 0.776(6) 1 calc R U P E 2
C58A C 0.7760(3) 0.5842(5) 0.2865(3) 0.116(4) Uani 0.720(8) 1 d D U P D -2
H58D H 0.7579 0.6072 0.3023 0.174 Uiso 0.720(8) 1 calc R U P D -2
H58E H 0.7901 0.6050 0.2640 0.174 Uiso 0.720(8) 1 calc R U P D -2
H58F H 0.7582 0.5569 0.2659 0.174 Uiso 0.720(8) 1 calc R U P D -2
C59A C 0.8347(3) 0.5250(3) 0.3009(4) 0.088(3) Uani 0.720(8) 1 d D U P D -2
H59D H 0.8157 0.4987 0.2805 0.132 Uiso 0.720(8) 1 calc R U P D -2
H59E H 0.8470 0.5472 0.2775 0.132 Uiso 0.720(8) 1 calc R U P D -2
H59F H 0.8578 0.5071 0.3254 0.132 Uiso 0.720(8) 1 calc R U P D -2
C60A C 0.8389(4) 0.5982(3) 0.3612(4) 0.054(3) Uani 0.720(8) 1 d D U P D -2
H60D H 0.8223 0.6199 0.3803 0.081 Uiso 0.720(8) 1 calc R U P D -2
H60E H 0.8620 0.5804 0.3859 0.081 Uiso 0.720(8) 1 calc R U P D -2
H60F H 0.8512 0.6206 0.3380 0.081 Uiso 0.720(8) 1 calc R U P D -2
C62A C 0.4776(4) 0.3684(10) 0.3859(8) 0.062(4) Uani 0.224(6) 1 d D U P E -2
H62D H 0.4759 0.3998 0.4070 0.093 Uiso 0.224(6) 1 calc R U P E -2
H62E H 0.4533 0.3680 0.3558 0.093 Uiso 0.224(6) 1 calc R U P E -2
H62F H 0.4768 0.3368 0.4069 0.093 Uiso 0.224(6) 1 calc R U P E -2
C63A C 0.5259(7) 0.3233(6) 0.3342(8) 0.048(4) Uani 0.224(6) 1 d D U P E -2
H63D H 0.5533 0.3273 0.3241 0.073 Uiso 0.224(6) 1 calc R U P E -2
H63E H 0.5261 0.2907 0.3541 0.073 Uiso 0.224(6) 1 calc R U P E -2
H63F H 0.5027 0.3219 0.3030 0.073 Uiso 0.224(6) 1 calc R U P E -2
C64A C 0.5115(7) 0.4189(7) 0.3249(8) 0.052(4) Uiso 0.224(6) 1 d D U P E -2
H64D H 0.5066 0.4515 0.3425 0.079 Uiso 0.224(6) 1 calc R U P E -2
H64E H 0.5369 0.4228 0.3103 0.079 Uiso 0.224(6) 1 calc R U P E -2
H64F H 0.4865 0.4114 0.2968 0.079 Uiso 0.224(6) 1 calc R U P E -2
O1S O 1.0466(3) 0.3712(3) 0.6682(3) 0.083(2) Uani 0.5 1 d D . P . .
C1S C 1.0454(3) 0.4159(5) 0.6938(4) 0.076(4) Uani 0.5 1 d D . P . .
O2S O 0.04107(16) 0.3813(2) 0.5672(3) 0.0567(19) Uani 0.5 1 d . . P . .
C2S C 0.0615(2) 0.3409(3) 0.5460(3) 0.0291(18) Uani 0.5 1 d . . P . .
C3S C 1.0161(5) 0.3014(6) 0.7159(6) 0.026(3) Uiso 0.25 1 d . . P . .
O3S O 0.9726(4) 0.3064(5) 0.6901(5) 0.053(3) Uiso 0.25 1 d . . P . .
O4SA O 1.0204(3) 0.5327(4) 1.0283(4) 0.063(3) Uiso 0.324(2) 1 d D . P . .
C4S C 1.0539(3) 0.5126(3) 1.0209(3) 0.040(2) Uiso 0.5 1 d D . P . .
O4SB O 1.0903(5) 0.4902(7) 1.0389(7) 0.063(3) Uiso 0.176(2) 1 d D . P . .

loop_
_atom_site_aniso_label
_atom_site_aniso_U_11
_atom_site_aniso_U_22
_atom_site_aniso_U_33
_atom_site_aniso_U_23
_atom_site_aniso_U_13
_atom_site_aniso_U_12
C1 0.026(2) 0.020(2) 0.026(2) -0.0009(17) 0.0060(17) -0.0032(16)
C2 0.024(2) 0.026(2) 0.037(2) -0.0018(19) 0.0125(18) -0.0019(16)
C3 0.022(2) 0.022(2) 0.029(2) -0.0046(17) 0.0068(17) -0.0045(16)
C4 0.0184(19) 0.026(2) 0.037(2) -0.0063(18) 0.0102(17) -0.0011(16)
C5 0.0209(19) 0.027(2) 0.033(2) -0.0058(18) 0.0124(17) -0.0063(16)
C6 0.0202(19) 0.022(2) 0.025(2) -0.0021(17) 0.0103(16) -0.0027(15)
C7 0.026(2) 0.021(2) 0.024(2) -0.0015(16) 0.0112(16) -0.0044(16)
C8 0.024(2) 0.022(2) 0.029(2) 0.0004(17) 0.0120(17) 0.0009(16)
C9 0.028(2) 0.024(2) 0.022(2) -0.0049(17) 0.0092(17) -0.0013(16)
C10 0.026(2) 0.0162(19) 0.025(2) 0.0003(16) 0.0095(16) -0.0031(15)
C11 0.028(2) 0.0181(19) 0.025(2) 0.0020(16) 0.0084(17) -0.0006(16)
C12 0.025(2) 0.025(2) 0.023(2) 0.0000(17) 0.0070(17) -0.0019(16)
C13 0.034(2) 0.020(2) 0.025(2) -0.0028(17) 0.0121(18) -0.0002(17)
C14 0.024(2) 0.019(2) 0.026(2) 0.0024(16) 0.0053(17) 0.0004(15)
C15 0.026(2) 0.028(2) 0.021(2) 0.0002(17) 0.0031(17) 0.0019(17)
C16 0.028(2) 0.030(2) 0.022(2) 0.0031(17) 0.0047(17) 0.0005(17)
C17 0.024(2) 0.029(2) 0.032(2) 0.0072(18) 0.0064(17) -0.0026(17)
C18 0.0193(19) 0.020(2) 0.029(2) 0.0025(17) 0.0034(16) -0.0008(15)
C19 0.0221(19) 0.023(2) 0.025(2) 0.0013(17) 0.0100(16) 0.0015(16)
C20 0.0223(19) 0.0141(19) 0.025(2) 0.0008(16) 0.0057(16) 0.0025(15)
C21 0.0215(19) 0.0152(19) 0.025(2) 0.0019(16) 0.0036(16) -0.0011(15)
C22 0.0223(19) 0.0176(19) 0.021(2) 0.0041(16) 0.0052(16) 0.0027(15)
C23 0.0246(19) 0.0153(19) 0.024(2) 0.0037(16) 0.0108(16) 0.0009(15)
C24 0.027(2) 0.020(2) 0.020(2) -0.0007(16) 0.0070(16) -0.0004(16)
C25 0.0236(19) 0.0159(19) 0.0185(19) 0.0021(15) 0.0064(15) 0.0029(15)
C26 0.026(2) 0.0177(19) 0.026(2) -0.0011(16) 0.0108(16) -0.0027(15)
C27 0.024(2) 0.022(2) 0.021(2) -0.0009(16) 0.0083(16) -0.0024(16)
C28 0.031(2) 0.019(2) 0.025(2) -0.0016(16) 0.0121(17) 0.0022(16)
C29 0.029(2) 0.020(2) 0.023(2) 0.0017(17) 0.0090(17) -0.0007(16)
C30 0.027(2) 0.020(2) 0.029(2) -0.0029(17) 0.0092(17) -0.0010(16)
C31 0.0237(19) 0.021(2) 0.024(2) -0.0008(16) 0.0109(16) -0.0008(16)
C32 0.0233(19) 0.0176(19) 0.028(2) 0.0021(16) 0.0123(16) -0.0023(15)
C33 0.0230(19) 0.019(2) 0.022(2) 0.0020(16) 0.0066(16) 0.0002(15)
C34 0.025(2) 0.0158(19) 0.026(2) -0.0003(16) 0.0079(16) -0.0002(15)
C35 0.0219(19) 0.0174(19) 0.023(2) 0.0042(16) 0.0071(16) 0.0023(15)
C36 0.029(2) 0.0151(19) 0.023(2) 0.0028(16) 0.0067(17) -0.0007(15)
C37 0.028(2) 0.026(2) 0.034(2) -0.0033(18) 0.0016(18) 0.0044(17)
C38 0.030(2) 0.039(3) 0.053(3) -0.015(2) 0.006(2) -0.0103(19)
C39 0.057(3) 0.034(3) 0.045(3) -0.007(2) -0.007(2) 0.009(2)
C40 0.034(2) 0.037(3) 0.036(2) -0.010(2) -0.0005(19) 0.0017(19)
C41 0.0178(19) 0.028(2) 0.031(2) -0.0067(18) 0.0042(17) -0.0011(16)
C42 0.025(2) 0.029(2) 0.040(2) -0.0027(19) 0.0152(18) -0.0001(17)
C43 0.026(2) 0.028(2) 0.046(3) -0.006(2) 0.0131(19) -0.0035(17)
C44 0.028(2) 0.029(2) 0.041(3) -0.0081(19) 0.0129(19) -0.0017(17)
C45 0.028(2) 0.038(3) 0.053(3) -0.014(2) 0.026(2) -0.0059(19)
C46 0.025(2) 0.029(2) 0.056(3) -0.015(2) 0.018(2) -0.0079(17)
C47 0.043(3) 0.035(3) 0.059(3) -0.018(2) 0.022(2) -0.005(2)
C51 0.029(2) 0.036(2) 0.022(2) -0.0054(18) 0.0072(17) -0.0072(18)
C52 0.043(3) 0.037(3) 0.042(3) -0.018(2) 0.022(2) -0.015(2)
C53 0.071(3) 0.058(3) 0.065(3) -0.033(3) 0.051(3) -0.036(3)
C54 0.089(4) 0.061(3) 0.051(3) -0.028(3) 0.051(3) -0.046(3)
C55 0.081(4) 0.036(3) 0.041(3) -0.013(2) 0.029(3) -0.028(2)
C56 0.041(2) 0.034(2) 0.031(2) -0.0048(19) 0.0186(19) -0.0104(19)
C57 0.116(5) 0.078(4) 0.060(4) -0.025(3) 0.054(4) -0.060(4)
C61 0.029(2) 0.050(3) 0.028(2) -0.006(2) 0.0064(18) -0.008(2)
C65 0.0180(18) 0.025(2) 0.023(2) 0.0017(17) 0.0042(16) -0.0025(15)
C66 0.028(2) 0.019(2) 0.028(2) -0.0025(17) 0.0143(17) -0.0045(16)
C67 0.031(2) 0.026(2) 0.026(2) 0.0040(17) 0.0055(17) -0.0020(17)
C68 0.035(2) 0.023(2) 0.023(2) -0.0061(17) 0.0087(18) -0.0115(17)
C69 0.033(2) 0.032(2) 0.029(2) -0.0030(19) 0.0159(18) 0.0013(18)
C70 0.028(2) 0.028(2) 0.030(2) 0.0046(18) 0.0094(18) -0.0012(17)
C71 0.050(3) 0.039(3) 0.020(2) -0.0053(19) 0.0165(19) -0.009(2)
C72 0.054(3) 0.054(3) 0.035(3) 0.008(2) 0.027(2) 0.006(2)
C73 0.054(3) 0.052(3) 0.025(2) 0.003(2) 0.015(2) -0.009(2)
C74 0.114(5) 0.044(3) 0.039(3) -0.018(2) 0.029(3) -0.018(3)
C75 0.0234(19) 0.0180(19) 0.023(2) -0.0009(16) 0.0046(16) 0.0001(15)
C76 0.029(2) 0.028(2) 0.022(2) -0.0025(17) 0.0050(17) 0.0052(17)
C77 0.034(2) 0.033(2) 0.025(2) -0.0075(18) 0.0118(18) 0.0009(18)
C78 0.021(2) 0.028(2) 0.030(2) -0.0056(18) 0.0001(17) 0.0008(16)
C79 0.026(2) 0.029(2) 0.031(2) 0.0033(18) 0.0015(18) 0.0030(17)
C80 0.026(2) 0.021(2) 0.025(2) -0.0043(17) 0.0069(17) -0.0015(16)
C81 0.029(2) 0.042(3) 0.040(3) -0.010(2) 0.0016(19) 0.0070(19)
C82 0.028(2) 0.081(4) 0.064(3) 0.005(3) 0.011(2) 0.008(2)
C83 0.042(3) 0.042(3) 0.050(3) -0.002(2) -0.004(2) 0.017(2)
C84 0.047(3) 0.063(3) 0.058(3) -0.027(3) -0.007(2) 0.024(3)
C85 0.0195(19) 0.0145(18) 0.028(2) -0.0031(16) 0.0095(16) 0.0011(14)
C86 0.0164(18) 0.0187(19) 0.027(2) 0.0004(16) 0.0034(15) 0.0024(14)
C87 0.0207(19) 0.0153(19) 0.027(2) -0.0020(16) 0.0103(16) -0.0034(14)
C88 0.0107(17) 0.027(2) 0.023(2) 0.0005(17) -0.0007(15) -0.0004(15)
C89 0.0174(18) 0.021(2) 0.027(2) -0.0023(16) 0.0049(16) 0.0027(15)
C90 0.0192(18) 0.0161(19) 0.022(2) -0.0014(15) 0.0048(15) -0.0013(14)
C91 0.0170(18) 0.0156(18) 0.022(2) -0.0003(15) 0.0054(15) 0.0012(14)
C92 0.0158(18) 0.0198(19) 0.022(2) -0.0001(16) 0.0011(15) 0.0040(15)
C93 0.0210(19) 0.0200(19) 0.021(2) -0.0020(16) 0.0056(16) 0.0000(15)
C94 0.0187(18) 0.0136(18) 0.025(2) -0.0012(16) 0.0065(15) 0.0012(14)
C95 0.0181(18) 0.0147(18) 0.022(2) -0.0027(15) 0.0049(15) 0.0008(14)
C96 0.0201(18) 0.0137(18) 0.024(2) -0.0029(15) 0.0067(16) -0.0017(14)
C97 0.0191(18) 0.0160(19) 0.0192(19) -0.0013(15) 0.0046(15) -0.0040(14)
C98 0.0216(19) 0.0201(19) 0.0176(19) -0.0021(16) 0.0045(15) -0.0007(15)
C99 0.0234(19) 0.0126(18) 0.022(2) -0.0033(15) 0.0067(16) -0.0019(14)
C100 0.023(2) 0.0176(19) 0.024(2) -0.0011(16) 0.0078(16) 0.0003(15)
C101 0.0209(19) 0.0131(18) 0.025(2) -0.0011(16) 0.0058(16) -0.0007(14)
C102 0.0181(18) 0.0153(18) 0.021(2) -0.0044(15) 0.0055(15) -0.0023(14)
C103 0.0199(19) 0.028(2) 0.028(2) 0.0027(17) 0.0087(16) -0.0004(16)
C104 0.026(2) 0.036(2) 0.030(2) 0.0053(19) 0.0140(18) 0.0036(17)
C105 0.026(2) 0.044(3) 0.040(3) 0.000(2) 0.0136(19) -0.0077(19)
C106 0.030(2) 0.046(3) 0.041(3) 0.008(2) 0.018(2) 0.0097(19)
C107 0.0183(18) 0.027(2) 0.021(2) 0.0008(17) 0.0077(16) 0.0045(16)
C108 0.0224(19) 0.028(2) 0.023(2) -0.0013(17) 0.0092(16) 0.0030(16)
C109 0.029(2) 0.030(2) 0.032(2) 0.0066(19) 0.0161(19) 0.0076(17)
C110 0.028(2) 0.036(2) 0.029(2) 0.0103(19) 0.0127(18) 0.0155(18)
C111 0.022(2) 0.044(3) 0.025(2) 0.0046(19) 0.0061(17) 0.0058(18)
C112 0.0207(19) 0.035(2) 0.024(2) 0.0066(18) 0.0075(17) 0.0009(17)
C113 0.044(3) 0.040(3) 0.025(2) 0.010(2) 0.0104(19) 0.014(2)
C114 0.093(4) 0.048(3) 0.038(3) 0.010(2) 0.019(3) 0.006(3)
C115 0.091(4) 0.057(3) 0.035(3) 0.010(3) 0.017(3) 0.003(3)
C116 0.062(4) 0.125(6) 0.073(4) 0.058(4) 0.026(3) 0.054(4)
C117 0.0181(18) 0.023(2) 0.0183(19) 0.0031(16) 0.0080(15) -0.0024(15)
C118 0.024(2) 0.028(2) 0.022(2) -0.0003(17) 0.0081(17) 0.0016(16)
C119 0.023(2) 0.031(2) 0.0176(19) -0.0001(17) 0.0032(16) 0.0008(17)
C120 0.0220(19) 0.028(2) 0.023(2) 0.0071(17) 0.0074(16) 0.0028(16)
C121 0.026(2) 0.024(2) 0.031(2) 0.0039(18) 0.0112(18) 0.0060(16)
C122 0.0218(19) 0.024(2) 0.025(2) -0.0008(17) 0.0093(16) -0.0025(16)
C123 0.025(2) 0.031(2) 0.030(2) 0.0060(18) 0.0052(17) 0.0082(17)
C124 0.042(3) 0.056(3) 0.030(2) 0.010(2) 0.001(2) 0.018(2)
C125 0.030(2) 0.047(3) 0.037(3) 0.007(2) 0.0028(19) 0.015(2)
C126 0.029(2) 0.051(3) 0.051(3) 0.004(2) -0.004(2) 0.004(2)
C48 0.048(3) 0.027(2) 0.080(4) -0.018(2) 0.026(3) -0.005(2)
C49 0.144(6) 0.045(3) 0.056(4) -0.026(3) -0.002(4) -0.005(4)
C50 0.080(4) 0.044(3) 0.134(5) -0.046(3) 0.074(4) -0.015(3)
C58 0.151(9) 0.119(9) 0.066(8) -0.009(7) 0.058(7) -0.053(8)
C59 0.140(8) 0.068(7) 0.079(7) -0.020(7) 0.048(7) -0.056(7)
C60 0.095(11) 0.036(9) 0.057(10) -0.001(9) 0.041(8) -0.032(9)
C62 0.055(4) 0.058(4) 0.063(4) 0.003(3) -0.015(3) 0.002(3)
C63 0.036(3) 0.062(4) 0.034(3) -0.003(3) 0.004(3) -0.022(3)
C64 0.040(3) 0.081(5) 0.041(4) -0.014(3) 0.006(3) -0.023(4)
C58A 0.137(8) 0.155(9) 0.062(6) 0.039(6) 0.036(6) -0.070(7)
C59A 0.144(7) 0.081(5) 0.065(5) -0.030(4) 0.079(5) -0.054(5)
C60A 0.085(7) 0.032(4) 0.060(6) -0.008(5) 0.048(4) -0.025(4)
C62A 0.055(7) 0.069(7) 0.054(7) -0.001(7) -0.003(6) -0.011(7)
C63A 0.034(6) 0.062(8) 0.044(7) -0.004(7) -0.002(6) -0.022(7)
O1S 0.092(6) 0.067(5) 0.081(6) -0.015(4) 0.003(5) 0.044(4)
C1S 0.037(6) 0.120(10) 0.064(7) -0.076(7) -0.007(5) 0.024(6)
O2S 0.016(3) 0.042(4) 0.104(5) -0.037(4) -0.004(3) 0.002(3)
C2S 0.013(4) 0.035(5) 0.036(5) -0.015(4) -0.002(3) 0.004(3)

loop_
_atom_type_symbol
_atom_type_description
_atom_type_scat_dispersion_real
_atom_type_scat_dispersion_imag
_atom_type_scat_source
C C 0.0033 0.0016 'International Tables Vol C Tables 4.2.6.8 and 6.1.1.4'
H H 0.0000 0.0000 'International Tables Vol C Tables 4.2.6.8 and 6.1.1.4'
O O 0.0106 0.0060 'International Tables Vol C Tables 4.2.6.8 and 6.1.1.4'

loop_
_geom_angle_atom_site_label_1
_geom_angle_atom_site_label_2
_geom_angle_atom_site_label_3
_geom_angle
_geom_angle_site_symmetry_1
_geom_angle_site_symmetry_3
C2 C1 C30 117.0(3) . .
C2 C1 C37 120.0(3) . .
C30 C1 C37 122.9(3) . .
C3 C2 C1 123.5(3) . .
C3 C2 H2A 118.3 . .
C1 C2 H2A 118.3 . .
C2 C3 C31 119.1(3) . .
C2 C3 C4 122.9(3) . .
C31 C3 C4 117.8(3) . .
C5 C4 C3 122.9(3) . .
C5 C4 H4A 118.6 . .
C3 C4 H4A 118.6 . .
C4 C5 C6 120.4(3) . .
C4 C5 C41 118.3(3) . .
C6 C5 C41 120.9(3) . .
C7 C6 C32 118.1(3) . .
C7 C6 C5 123.8(3) . .
C32 C6 C5 118.1(3) . .
C33 C7 C8 116.7(3) . .
C33 C7 C6 118.5(3) . .
C8 C7 C6 124.7(3) . .
C9 C8 C7 123.0(3) . .
C9 C8 H8A 118.5 . .
C7 C8 H8A 118.5 . .
C8 C9 C10 121.5(3) . .
C8 C9 H9A 119.3 . .
C10 C9 H9A 119.3 . .
C34 C10 C11 119.6(3) . .
C34 C10 C9 117.5(3) . .
C11 C10 C9 122.8(3) . .
C35 C11 C10 118.3(3) . .
C35 C11 C12 118.6(3) . .
C10 C11 C12 123.1(3) . .
C13 C12 C11 120.0(3) . .
C13 C12 C51 115.4(3) . .
C11 C12 C51 123.3(3) . .
C12 C13 C14 122.4(3) . .
C12 C13 H13A 118.8 . .
C14 C13 H13A 118.8 . .
C15 C14 C36 119.6(3) . .
C15 C14 C13 122.2(3) . .
C36 C14 C13 117.8(3) . .
C16 C15 C14 123.1(3) . .
C16 C15 H15A 118.5 . .
C14 C15 H15A 118.5 . .
C15 C16 C17 116.9(3) . .
C15 C16 C61 122.6(3) . .
C17 C16 C61 120.5(3) . .
C18 C17 C16 122.3(3) . .
C18 C17 H17A 118.8 . .
C16 C17 H17A 118.8 . .
C17 C18 C36 119.9(3) . .
C17 C18 C19 121.9(3) . .
C36 C18 C19 118.1(3) . .
C20 C19 C18 122.7(3) . .
C20 C19 H19A 118.7 . .
C18 C19 H19A 118.7 . .
C19 C20 C21 119.9(3) . .
C19 C20 C65 117.2(3) . .
C21 C20 C65 122.6(3) . .
C22 C21 C35 118.5(3) . .
C22 C21 C20 123.6(3) . .
C35 C21 C20 117.8(3) . .
C34 C22 C21 119.5(3) . .
C34 C22 C23 117.4(3) . .
C21 C22 C23 123.1(3) . .
C24 C23 C22 121.4(3) . .
C24 C23 H23A 119.3 . .
C22 C23 H23A 119.3 . .
C23 C24 C25 122.7(3) . .
C23 C24 H24A 118.6 . .
C25 C24 H24A 118.6 . .
C33 C25 C24 117.3(3) . .
C33 C25 C26 119.0(3) . .
C24 C25 C26 123.7(3) . .
C32 C26 C25 118.0(3) . .
C32 C26 C27 118.2(3) . .
C25 C26 C27 123.7(3) . .
C28 C27 C26 119.8(3) . .
C28 C27 C75 117.5(3) . .
C26 C27 C75 122.5(3) . .
C27 C28 C29 122.8(3) . .
C27 C28 H28A 118.6 . .
C29 C28 H28A 118.6 . .
C30 C29 C31 119.9(3) . .
C30 C29 C28 121.8(3) . .
C31 C29 C28 118.2(3) . .
C1 C30 C29 121.8(3) . .
C1 C30 H30A 119.1 . .
C29 C30 H30A 119.1 . .
C3 C31 C29 118.7(3) . .
C3 C31 C32 120.9(3) . .
C29 C31 C32 120.4(3) . .
C26 C32 C6 120.9(3) . .
C26 C32 C31 119.6(3) . .
C6 C32 C31 119.4(3) . .
C7 C33 C25 120.6(3) . .
C7 C33 C34 119.9(3) . .
C25 C33 C34 119.5(3) . .
C10 C34 C22 120.4(3) . .
C10 C34 C33 119.6(3) . .
C22 C34 C33 120.0(3) . .
C36 C35 C11 119.4(3) . .
C36 C35 C21 119.8(3) . .
C11 C35 C21 120.7(3) . .
C14 C36 C18 118.2(3) . .
C14 C36 C35 121.0(3) . .
C18 C36 C35 120.7(3) . .
C39 C37 C40 108.4(3) . .
C39 C37 C1 109.9(3) . .
C40 C37 C1 112.2(3) . .
C39 C37 C38 109.4(3) . .
C40 C37 C38 108.4(3) . .
C1 C37 C38 108.4(3) . .
C37 C38 H38A 109.5 . .
C37 C38 H38B 109.5 . .
H38A C38 H38B 109.5 . .
C37 C38 H38C 109.5 . .
H38A C38 H38C 109.5 . .
H38B C38 H38C 109.5 . .
C37 C39 H39A 109.5 . .
C37 C39 H39B 109.5 . .
H39A C39 H39B 109.5 . .
C37 C39 H39C 109.5 . .
H39A C39 H39C 109.5 . .
H39B C39 H39C 109.5 . .
C37 C40 H40A 109.5 . .
C37 C40 H40B 109.5 . .
H40A C40 H40B 109.5 . .
C37 C40 H40C 109.5 . .
H40A C40 H40C 109.5 . .
H40B C40 H40C 109.5 . .
C42 C41 C46 118.2(3) . .
C42 C41 C5 119.2(3) . .
C46 C41 C5 122.5(3) . .
C43 C42 C41 120.5(3) . .
C43 C42 H42A 119.7 . .
C41 C42 H42A 119.7 . .
C42 C43 C44 121.7(4) . .
C42 C43 H43A 119.2 . .
C44 C43 H43A 119.2 . .
C45 C44 C43 116.9(4) . .
C45 C44 C47 121.5(3) . .
C43 C44 C47 121.4(3) . .
C44 C45 C46 122.3(4) . .
C44 C45 H45A 118.9 . .
C46 C45 H45A 118.9 . .
C45 C46 C41 120.2(4) . .
C45 C46 H46A 119.9 . .
C41 C46 H46A 119.9 . .
C50 C47 C48 108.6(4) . .
C50 C47 C49 108.5(4) . .
C48 C47 C49 109.5(4) . .
C50 C47 C44 110.2(3) . .
C48 C47 C44 112.1(3) . .
C49 C47 C44 107.8(4) . .
C52 C51 C56 118.0(3) . .
C52 C51 C12 123.5(4) . .
C56 C51 C12 118.0(3) . .
C51 C52 C53 120.5(4) . .
C51 C52 H52A 119.8 . .
C53 C52 H52A 119.8 . .
C52 C53 C54 122.4(4) . .
C52 C53 H53A 118.8 . .
C54 C53 H53A 118.8 . .
C55 C54 C53 115.8(4) . .
C55 C54 C57 119.2(5) . .
C53 C54 C57 124.8(4) . .
C56 C55 C54 122.4(4) . .
C56 C55 H55A 118.8 . .
C54 C55 H55A 118.8 . .
C55 C56 C51 121.0(4) . .
C55 C56 H56A 119.5 . .
C51 C56 H56A 119.5 . .
C59A C57 C60A 110.0(7) . .
C59A C57 C54 112.6(5) . .
C60A C57 C54 110.2(7) . .
C59A C57 C58 51.6(11) . .
C60A C57 C58 134.8(11) . .
C54 C57 C58 115.0(9) . .
C59A C57 C58A 103.7(6) . .
C60A C57 C58A 111.1(7) . .
C54 C57 C58A 109.1(5) . .
C58 C57 C58A 53.4(12) . .
C59A C57 C60 118.7(17) . .
C60A C57 C60 19.9(12) . .
C54 C57 C60 117.5(16) . .
C58 C57 C60 124.0(16) . .
C58A C57 C60 91.3(12) . .
C59A C57 C59 47.9(8) . .
C60A C57 C59 76.0(9) . .
C54 C57 C59 95.2(9) . .
C58 C57 C59 99.6(13) . .
C58A C57 C59 149.2(9) . .
C60 C57 C59 93.9(13) . .
C63A C61 C62 131.3(10) . .
C63A C61 C64 30.4(8) . .
C62 C61 C64 110.4(5) . .
C63A C61 C62A 115.2(11) . .
C62 C61 C62A 62.0(9) . .
C64 C61 C62A 130.8(9) . .
C63A C61 C16 114.3(9) . .
C62 C61 C16 108.3(4) . .
C64 C61 C16 112.8(4) . .
C62A C61 C16 115.6(9) . .
C63A C61 C63 78.9(9) . .
C62 C61 C63 108.8(4) . .
C64 C61 C63 107.5(4) . .
C62A C61 C63 47.6(9) . .
C16 C61 C63 109.0(3) . .
C63A C61 C64A 102.5(11) . .
C62 C61 C64A 43.3(7) . .
C64 C61 C64A 73.4(8) . .
C62A C61 C64A 103.0(11) . .
C16 C61 C64A 103.7(8) . .
C63 C61 C64A 143.3(8) . .
C66 C65 C70 117.6(3) . .
C66 C65 C20 120.6(3) . .
C70 C65 C20 121.7(3) . .
C67 C66 C65 121.6(3) . .
C67 C66 H66A 119.2 . .
C65 C66 H66A 119.2 . .
C66 C67 C68 121.1(4) . .
C66 C67 H67A 119.5 . .
C68 C67 H67A 119.5 . .
C69 C68 C67 117.3(3) . .
C69 C68 C71 119.9(3) . .
C67 C68 C71 122.8(4) . .
C68 C69 C70 121.5(3) . .
C68 C69 H69A 119.3 . .
C70 C69 H69A 119.3 . .
C65 C70 C69 120.9(4) . .
C65 C70 H70A 119.6 . .
C69 C70 H70A 119.6 . .
C73 C71 C72 108.3(3) . .
C73 C71 C68 112.1(3) . .
C72 C71 C68 110.2(3) . .
C73 C71 C74 108.5(4) . .
C72 C71 C74 109.9(4) . .
C68 C71 C74 107.8(3) . .
C71 C72 H72A 109.5 . .
C71 C72 H72B 109.5 . .
H72A C72 H72B 109.5 . .
C71 C72 H72C 109.5 . .
H72A C72 H72C 109.5 . .
H72B C72 H72C 109.5 . .
C71 C73 H73A 109.5 . .
C71 C73 H73B 109.5 . .
H73A C73 H73B 109.5 . .
C71 C73 H73C 109.5 . .
H73A C73 H73C 109.5 . .
H73B C73 H73C 109.5 . .
C71 C74 H74A 109.5 . .
C71 C74 H74B 109.5 . .
H74A C74 H74B 109.5 . .
C71 C74 H74C 109.5 . .
H74A C74 H74C 109.5 . .
H74B C74 H74C 109.5 . .
C80 C75 C76 118.4(3) . .
C80 C75 C27 121.1(3) . .
C76 C75 C27 120.4(3) . .
C77 C76 C75 120.3(3) . .
C77 C76 H76A 119.9 . .
C75 C76 H76A 119.9 . .
C76 C77 C78 122.5(3) . .
C76 C77 H77A 118.7 . .
C78 C77 H77A 118.7 . .
C79 C78 C77 116.3(3) . .
C79 C78 C81 123.5(3) . .
C77 C78 C81 120.3(3) . .
C80 C79 C78 122.1(4) . .
C80 C79 H79A 119.0 . .
C78 C79 H79A 119.0 . .
C79 C80 C75 120.4(3) . .
C79 C80 H80A 119.8 . .
C75 C80 H80A 119.8 . .
C83 C81 C84 108.3(4) . .
C83 C81 C82 108.6(4) . .
C84 C81 C82 109.4(4) . .
C83 C81 C78 112.6(3) . .
C84 C81 C78 108.8(3) . .
C82 C81 C78 109.0(4) . .
C81 C82 H82A 109.5 . .
C81 C82 H82B 109.5 . .
H82A C82 H82B 109.5 . .
C81 C82 H82C 109.5 . .
H82A C82 H82C 109.5 . .
H82B C82 H82C 109.5 . .
C81 C83 H83A 109.5 . .
C81 C83 H83B 109.5 . .
H83A C83 H83B 109.5 . .
C81 C83 H83C 109.5 . .
H83A C83 H83C 109.5 . .
H83B C83 H83C 109.5 . .
C81 C84 H84A 109.5 . .
C81 C84 H84B 109.5 . .
H84A C84 H84B 109.5 . .
C81 C84 H84C 109.5 . .
H84A C84 H84C 109.5 . .
H84B C84 H84C 109.5 . .
C100 C85 C86 117.5(3) . .
C100 C85 C103 122.7(3) . .
C86 C85 C103 119.8(3) . .
C85 C86 C87 122.2(3) . .
C85 C86 H86A 118.9 . .
C87 C86 H86A 118.9 . .
C86 C87 C88 121.7(3) . .
C86 C87 C101 120.0(3) . .
C88 C87 C101 118.3(3) . .
C89 C88 C87 122.7(3) . .
C89 C88 H88A 118.6 . .
C87 C88 H88A 118.6 . .
C88 C89 C90 120.0(3) . .
C88 C89 C107 115.9(3) . .
C90 C89 C107 123.8(3) . .
C91 C90 C102 118.0(3) . .
C91 C90 C89 123.9(3) . .
C102 C90 C89 118.0(3) . .
C94 C91 C90 120.5(3) . .
C94 C91 C92 116.8(3) . .
C90 C91 C92 122.6(3) . .
C93 C92 C91 123.0(3) . .
C93 C92 H92A 118.5 . .
C91 C92 H92A 118.5 . .
C92 C93 C95 122.6(3) . 2_656
C92 C93 H93A 118.7 . .
C95 C93 H93A 118.7 2_656 .
C91 C94 C95 120.1(3) . .
C91 C94 C94 120.2(4) . 2_656
C95 C94 C94 119.7(4) . 2_656
C94 C95 C93 116.9(3) . 2_656
C94 C95 C96 119.4(3) . .
C93 C95 C96 123.7(3) 2_656 .
C95 C96 C102 118.7(3) . .
C95 C96 C97 123.4(3) . .
C102 C96 C97 117.9(3) . .
C98 C97 C96 120.3(3) . .
C98 C97 C117 115.9(3) . .
C96 C97 C117 123.7(3) . .
C97 C98 C99 123.0(3) . .
C97 C98 H98A 118.5 . .
C99 C98 H98A 118.5 . .
C100 C99 C101 120.3(3) . .
C100 C99 C98 121.6(3) . .
C101 C99 C98 118.0(3) . .
C85 C100 C99 122.1(3) . .
C85 C100 H10A 119.0 . .
C99 C100 H10A 119.0 . .
C99 C101 C87 118.0(3) . .
C99 C101 C102 121.3(3) . .
C87 C101 C102 120.7(3) . .
C90 C102 C96 120.9(3) . .
C90 C102 C101 119.7(3) . .
C96 C102 C101 119.3(3) . .
C105 C103 C104 109.2(3) . .
C105 C103 C106 110.6(3) . .
C104 C103 C106 107.9(3) . .
C105 C103 C85 107.9(3) . .
C104 C103 C85 112.4(3) . .
C106 C103 C85 109.0(3) . .
C103 C104 H10B 109.5 . .
C103 C104 H10C 109.5 . .
H10B C104 H10C 109.5 . .
C103 C104 H10D 109.5 . .
H10B C104 H10D 109.5 . .
H10C C104 H10D 109.5 . .
C103 C105 H10E 109.5 . .
C103 C105 H10F 109.5 . .
H10E C105 H10F 109.5 . .
C103 C105 H10G 109.5 . .
H10E C105 H10G 109.5 . .
H10F C105 H10G 109.5 . .
C103 C106 H10H 109.5 . .
C103 C106 H10I 109.5 . .
H10H C106 H10I 109.5 . .
C103 C106 H10J 109.5 . .
H10H C106 H10J 109.5 . .
H10I C106 H10J 109.5 . .
C108 C107 C112 117.4(3) . .
C108 C107 C89 121.1(3) . .
C112 C107 C89 121.2(3) . .
C109 C108 C107 121.7(4) . .
C109 C108 H10K 119.2 . .
C107 C108 H10K 119.2 . .
C108 C109 C110 121.7(4) . .
C108 C109 H10L 119.2 . .
C110 C109 H10L 119.2 . .
C109 C110 C111 116.6(3) . .
C109 C110 C113 123.2(4) . .
C111 C110 C113 120.2(4) . .
C112 C111 C110 121.0(4) . .
C112 C111 H11A 119.5 . .
C110 C111 H11A 119.5 . .
C111 C112 C107 121.6(4) . .
C111 C112 H11B 119.2 . .
C107 C112 H11B 119.2 . .
C115 C113 C116 112.2(4) . .
C115 C113 C110 110.3(3) . .
C116 C113 C110 108.1(3) . .
C115 C113 C114 107.9(4) . .
C116 C113 C114 106.2(4) . .
C110 C113 C114 112.1(4) . .
C113 C114 H11C 109.5 . .
C113 C114 H11D 109.5 . .
H11C C114 H11D 109.5 . .
C113 C114 H11E 109.5 . .
H11C C114 H11E 109.5 . .
H11D C114 H11E 109.5 . .
C113 C115 H11F 109.5 . .
C113 C115 H11G 109.5 . .
H11F C115 H11G 109.5 . .
C113 C115 H11H 109.5 . .
H11F C115 H11H 109.5 . .
H11G C115 H11H 109.5 . .
C113 C116 H11I 109.5 . .
C113 C116 H11J 109.5 . .
H11I C116 H11J 109.5 . .
C113 C116 H11K 109.5 . .
H11I C116 H11K 109.5 . .
H11J C116 H11K 109.5 . .
C122 C117 C118 118.0(3) . .
C122 C117 C97 121.4(3) . .
C118 C117 C97 120.6(3) . .
C119 C118 C117 120.6(3) . .
C119 C118 H11L 119.7 . .
C117 C118 H11L 119.7 . .
C118 C119 C120 122.0(3) . .
C118 C119 H11M 119.0 . .
C120 C119 H11M 119.0 . .
C119 C120 C121 116.8(3) . .
C119 C120 C123 120.0(3) . .
C121 C120 C123 123.2(3) . .
C122 C121 C120 121.4(3) . .
C122 C121 H12A 119.3 . .
C120 C121 H12A 119.3 . .
C117 C122 C121 121.0(3) . .
C117 C122 H12B 119.5 . .
C121 C122 H12B 119.5 . .
C120 C123 C124 108.9(3) . .
C120 C123 C125 112.2(3) . .
C124 C123 C125 108.8(3) . .
C120 C123 C126 109.5(3) . .
C124 C123 C126 110.0(4) . .
C125 C123 C126 107.4(3) . .
C123 C124 H12C 109.5 . .
C123 C124 H12D 109.5 . .
H12C C124 H12D 109.5 . .
C123 C124 H12E 109.5 . .
H12C C124 H12E 109.5 . .
H12D C124 H12E 109.5 . .
C123 C125 H12F 109.5 . .
C123 C125 H12G 109.5 . .
H12F C125 H12G 109.5 . .
C123 C125 H12H 109.5 . .
H12F C125 H12H 109.5 . .
H12G C125 H12H 109.5 . .
C123 C126 H12I 109.5 . .
C123 C126 H12J 109.5 . .
H12I C126 H12J 109.5 . .
C123 C126 H12K 109.5 . .
H12I C126 H12K 109.5 . .
H12J C126 H12K 109.5 . .
C47 C48 H48A 109.5 . .
C47 C48 H48B 109.5 . .
H48A C48 H48B 109.5 . .
C47 C48 H48C 109.5 . .
H48A C48 H48C 109.5 . .
H48B C48 H48C 109.5 . .
C47 C49 H49A 109.5 . .
C47 C49 H49B 109.5 . .
H49A C49 H49B 109.5 . .
C47 C49 H49C 109.5 . .
H49A C49 H49C 109.5 . .
H49B C49 H49C 109.5 . .
C47 C50 H50A 109.5 . .
C47 C50 H50B 109.5 . .
H50A C50 H50B 109.5 . .
C47 C50 H50C 109.5 . .
H50A C50 H50C 109.5 . .
H50B C50 H50C 109.5 . .
C59A C58 C58A 123.6(11) . .
C59A C58 C57 61.8(7) . .
C58A C58 C57 63.9(9) . .
C59A C58 H58A 90.8 . .
C58A C58 H58A 93.4 . .
C57 C58 H58A 109.5 . .
C59A C58 H58B 61.3 . .
C58A C58 H58B 156.9 . .
C57 C58 H58B 109.5 . .
H58A C58 H58B 109.5 . .
C59A C58 H58C 159.7 . .
C58A C58 H58C 57.4 . .
C57 C58 H58C 109.5 . .
H58A C58 H58C 109.5 . .
H58B C58 H58C 109.5 . .
C59A C59 C57 61.2(7) . .
C59A C59 C60A 99.3(10) . .
C57 C59 C60A 50.0(6) . .
C59A C59 H59A 78.4 . .
C57 C59 H59A 109.5 . .
C60A C59 H59A 88.5 . .
C59A C59 H59B 170.0 . .
C57 C59 H59B 109.5 . .
C60A C59 H59B 75.3 . .
H59A C59 H59B 109.5 . .
C59A C59 H59C 72.4 . .
C57 C59 H59C 109.5 . .
C60A C59 H59C 157.6 . .
H59A C59 H59C 109.5 . .
H59B C59 H59C 109.5 . .
C60A C60 C57 75.4(17) . .
C60A C60 H60A 110.8 . .
C57 C60 H60A 109.5 . .
C60A C60 H60B 134.7 . .
C57 C60 H60B 109.5 . .
H60A C60 H60B 109.5 . .
C60A C60 H60C 36.3 . .
C57 C60 H60C 109.5 . .
H60A C60 H60C 109.5 . .
H60B C60 H60C 109.5 . .
C64A C62 C61 75.4(10) . .
C64A C62 C62A 130.5(12) . .
C61 C62 C62A 59.2(5) . .
C64A C62 H62A 148.0 . .
C61 C62 H62A 109.5 . .
C62A C62 H62A 72.0 . .
C64A C62 H62B 43.1 . .
C61 C62 H62B 109.5 . .
C62A C62 H62B 167.4 . .
H62A C62 H62B 109.5 . .
C64A C62 H62C 97.7 . .
C61 C62 H62C 109.5 . .
C62A C62 H62C 81.0 . .
H62A C62 H62C 109.5 . .
H62B C62 H62C 109.5 . .
C62A C63 C61 65.2(6) . .
C62A C63 C63A 105.2(9) . .
C61 C63 C63A 49.8(5) . .
C62A C63 H63A 169.2 . .
C61 C63 H63A 109.5 . .
C63A C63 H63A 75.7 . .
C62A C63 H63B 65.6 . .
C61 C63 H63B 109.5 . .
C63A C63 H63B 157.5 . .
H63A C63 H63B 109.5 . .
C62A C63 H63C 81.4 . .
C61 C63 H63C 109.5 . .
C63A C63 H63C 88.2 . .
H63A C63 H63C 109.5 . .
H63B C63 H63C 109.5 . .
C63A C64 C61 74.5(9) . .
C63A C64 C64A 128.6(12) . .
C61 C64 C64A 57.0(7) . .
C63A C64 H64A 53.3 . .
C61 C64 H64A 109.5 . .
C64A C64 H64A 155.4 . .
C63A C64 H64B 85.3 . .
C61 C64 H64B 109.5 . .
C64A C64 H64B 94.9 . .
H64A C64 H64B 109.5 . .
C63A C64 H64C 161.3 . .
C61 C64 H64C 109.5 . .
C64A C64 H64C 63.2 . .
H64A C64 H64C 109.5 . .
H64B C64 H64C 109.5 . .
C58 C58A C57 62.7(7) . .
C58 C58A H58D 165.9 . .
C57 C58A H58D 109.5 . .
C58 C58A H58E 84.5 . .
C57 C58A H58E 109.5 . .
H58D C58A H58E 109.5 . .
C58 C58A H58F 65.5 . .
C57 C58A H58F 109.5 . .
H58D C58A H58F 109.5 . .
H58E C58A H58F 109.5 . .
C59 C59A C58 137.3(14) . .
C59 C59A C57 70.8(8) . .
C58 C59A C57 66.5(9) . .
C59 C59A H59D 135.4 . .
C58 C59A H59D 63.5 . .
C57 C59A H59D 109.5 . .
C59 C59A H59E 112.1 . .
C58 C59A H59E 82.2 . .
C57 C59A H59E 109.5 . .
H59D C59A H59E 109.5 . .
C59 C59A H59F 40.6 . .
C58 C59A H59F 168.2 . .
C57 C59A H59F 109.5 . .
H59D C59A H59F 109.5 . .
H59E C59A H59F 109.5 . .
C60 C60A C57 85(2) . .
C60 C60A C59 132(3) . .
C57 C60A C59 54.1(6) . .
C60 C60A H60D 64.2 . .
C57 C60A H60D 109.5 . .
C59 C60A H60D 145.7 . .
C60 C60A H60E 165.8 . .
C57 C60A H60E 109.5 . .
C59 C60A H60E 60.5 . .
H60D C60A H60E 109.5 . .
C60 C60A H60F 63.7 . .
C57 C60A H60F 109.5 . .
C59 C60A H60F 104.6 . .
H60D C60A H60F 109.5 . .
H60E C60A H60F 109.5 . .
C63 C62A C61 67.2(6) . .
C63 C62A C62 125.0(7) . .
C61 C62A C62 58.8(5) . .
C63 C62A H62D 139.0 . .
C61 C62A H62D 109.5 . .
C62 C62A H62D 73.1 . .
C63 C62A H62E 109.8 . .
C61 C62A H62E 109.5 . .
C62 C62A H62E 80.4 . .
H62D C62A H62E 109.5 . .
C63 C62A H62F 45.0 . .
C61 C62A H62F 109.5 . .
C62 C62A H62F 167.4 . .
H62D C62A H62F 109.5 . .
H62E C62A H62F 109.5 . .
C64 C63A C61 75.1(9) . .
C64 C63A C63 123.2(12) . .
C61 C63A C63 51.3(5) . .
C64 C63A H63D 61.2 . .
C61 C63A H63D 109.5 . .
C63 C63A H63D 146.7 . .
C64 C63A H63E 170.7 . .
C61 C63A H63E 109.5 . .
C63 C63A H63E 64.0 . .
H63D C63A H63E 109.5 . .
C64 C63A H63F 75.7 . .
C61 C63A H63F 109.5 . .
C63 C63A H63F 103.1 . .
H63D C63A H63F 109.5 . .
H63E C63A H63F 109.5 . .
C62 C64A C61 61.3(9) . .
C62 C64A C64 104.6(12) . .
C61 C64A C64 49.5(5) . .
C62 C64A H64D 62.6 . .
C61 C64A H64D 109.5 . .
C64 C64A H64D 157.6 . .
C62 C64A H64E 160.8 . .
C61 C64A H64E 109.5 . .
C64 C64A H64E 76.3 . .
H64D C64A H64E 109.5 . .
C62 C64A H64F 89.7 . .
C61 C64A H64F 109.5 . .
C64 C64A H64F 87.8 . .
H64D C64A H64F 109.5 . .
H64E C64A H64F 109.5 . .
O4SB C4S O4SA 149.9(13) . .

loop_
_geom_bond_atom_site_label_1
_geom_bond_atom_site_label_2
_geom_bond_distance
_geom_bond_site_symmetry_2
C1 C2 1.390(5) .
C1 C30 1.392(5) .
C1 C37 1.528(5) .
C2 C3 1.384(5) .
C2 H2A 0.9500 .
C3 C31 1.409(5) .
C3 C4 1.426(5) .
C4 C5 1.361(5) .
C4 H4A 0.9500 .
C5 C6 1.443(5) .
C5 C41 1.494(5) .
C6 C7 1.420(5) .
C6 C32 1.435(5) .
C7 C33 1.419(5) .
C7 C8 1.420(5) .
C8 C9 1.352(5) .
C8 H8A 0.9500 .
C9 C10 1.430(5) .
C9 H9A 0.9500 .
C10 C34 1.418(5) .
C10 C11 1.429(5) .
C11 C35 1.424(5) .
C11 C12 1.441(5) .
C12 C13 1.357(5) .
C12 C51 1.488(5) .
C13 C14 1.428(5) .
C13 H13A 0.9500 .
C14 C15 1.393(5) .
C14 C36 1.410(5) .
C15 C16 1.386(5) .
C15 H15A 0.9500 .
C16 C17 1.396(5) .
C16 C61 1.533(5) .
C17 C18 1.394(5) .
C17 H17A 0.9500 .
C18 C36 1.418(5) .
C18 C19 1.427(5) .
C19 C20 1.360(5) .
C19 H19A 0.9500 .
C20 C21 1.461(5) .
C20 C65 1.475(5) .
C21 C22 1.422(5) .
C21 C35 1.440(5) .
C22 C34 1.420(5) .
C22 C23 1.431(5) .
C23 C24 1.358(5) .
C23 H23A 0.9500 .
C24 C25 1.425(5) .
C24 H24A 0.9500 .
C25 C33 1.421(5) .
C25 C26 1.425(5) .
C26 C32 1.417(5) .
C26 C27 1.459(5) .
C27 C28 1.357(5) .
C27 C75 1.496(5) .
C28 C29 1.421(5) .
C28 H28A 0.9500 .
C29 C30 1.399(5) .
C29 C31 1.413(5) .
C30 H30A 0.9500 .
C31 C32 1.438(5) .
C33 C34 1.445(5) .
C35 C36 1.422(5) .
C37 C39 1.517(5) .
C37 C40 1.525(5) .
C37 C38 1.540(5) .
C38 H38A 0.9800 .
C38 H38B 0.9800 .
C38 H38C 0.9800 .
C39 H39A 0.9800 .
C39 H39B 0.9800 .
C39 H39C 0.9800 .
C40 H40A 0.9800 .
C40 H40B 0.9800 .
C40 H40C 0.9800 .
C41 C42 1.388(5) .
C41 C46 1.391(5) .
C42 C43 1.383(5) .
C42 H42A 0.9500 .
C43 C44 1.393(5) .
C43 H43A 0.9500 .
C44 C45 1.380(5) .
C44 C47 1.540(5) .
C45 C46 1.382(5) .
C45 H45A 0.9500 .
C46 H46A 0.9500 .
C47 C50 1.520(5) .
C47 C48 1.521(5) .
C47 C49 1.523(5) .
C51 C52 1.381(5) .
C51 C56 1.386(5) .
C52 C53 1.384(6) .
C52 H52A 0.9500 .
C53 C54 1.398(7) .
C53 H53A 0.9500 .
C54 C55 1.385(6) .
C54 C57 1.523(6) .
C55 C56 1.376(5) .
C55 H55A 0.9500 .
C56 H56A 0.9500 .
C57 C59A 1.471(7) .
C57 C60A 1.498(7) .
C57 C58 1.530(12) .
C57 C58A 1.547(7) .
C57 C60 1.542(12) .
C57 C59 1.585(12) .
C61 C63A 1.504(9) .
C61 C62 1.508(6) .
C61 C64 1.509(7) .
C61 C62A 1.515(9) .
C61 C63 1.539(5) .
C61 C64A 1.664(19) .
C65 C66 1.389(5) .
C65 C70 1.388(5) .
C66 C67 1.381(5) .
C66 H66A 0.9500 .
C67 C68 1.396(5) .
C67 H67A 0.9500 .
C68 C69 1.390(5) .
C68 C71 1.531(5) .
C69 C70 1.392(5) .
C69 H69A 0.9500 .
C70 H70A 0.9500 .
C71 C73 1.524(6) .
C71 C72 1.528(6) .
C71 C74 1.540(6) .
C72 H72A 0.9800 .
C72 H72B 0.9800 .
C72 H72C 0.9800 .
C73 H73A 0.9800 .
C73 H73B 0.9800 .
C73 H73C 0.9800 .
C74 H74A 0.9800 .
C74 H74B 0.9800 .
C74 H74C 0.9800 .
C75 C80 1.388(5) .
C75 C76 1.398(5) .
C76 C77 1.372(5) .
C76 H76A 0.9500 .
C77 C78 1.395(5) .
C77 H77A 0.9500 .
C78 C79 1.398(5) .
C78 C81 1.530(5) .
C79 C80 1.383(5) .
C79 H79A 0.9500 .
C80 H80A 0.9500 .
C81 C83 1.519(6) .
C81 C84 1.524(6) .
C81 C82 1.536(6) .
C82 H82A 0.9800 .
C82 H82B 0.9800 .
C82 H82C 0.9800 .
C83 H83A 0.9800 .
C83 H83B 0.9800 .
C83 H83C 0.9800 .
C84 H84A 0.9800 .
C84 H84B 0.9800 .
C84 H84C 0.9800 .
C85 C100 1.386(5) .
C85 C86 1.394(5) .
C85 C103 1.541(4) .
C86 C87 1.396(4) .
C86 H86A 0.9500 .
C87 C88 1.415(5) .
C87 C101 1.416(5) .
C88 C89 1.369(4) .
C88 H88A 0.9500 .
C89 C90 1.457(5) .
C89 C107 1.485(5) .
C90 C91 1.425(4) .
C90 C102 1.429(5) .
C91 C94 1.414(5) .
C91 C92 1.426(5) .
C92 C93 1.344(5) .
C92 H92A 0.9500 .
C93 C95 1.426(5) 2_656
C93 H93A 0.9500 .
C94 C95 1.424(5) .
C94 C94 1.463(6) 2_656
C95 C93 1.426(5) 2_656
C95 C96 1.430(4) .
C96 C102 1.432(5) .
C96 C97 1.455(5) .
C97 C98 1.358(4) .
C97 C117 1.488(5) .
C98 C99 1.416(5) .
C98 H98A 0.9500 .
C99 C100 1.402(4) .
C99 C101 1.404(5) .
C100 H10A 0.9500 .
C101 C102 1.434(4) .
C103 C105 1.508(5) .
C103 C104 1.519(5) .
C103 C106 1.535(5) .
C104 H10B 0.9800 .
C104 H10C 0.9800 .
C104 H10D 0.9800 .
C105 H10E 0.9800 .
C105 H10F 0.9800 .
C105 H10G 0.9800 .
C106 H10H 0.9800 .
C106 H10I 0.9800 .
C106 H10J 0.9800 .
C107 C108 1.377(5) .
C107 C112 1.388(5) .
C108 C109 1.376(5) .
C108 H10K 0.9500 .
C109 C110 1.396(5) .
C109 H10L 0.9500 .
C110 C111 1.404(5) .
C110 C113 1.530(5) .
C111 C112 1.380(5) .
C111 H11A 0.9500 .
C112 H11B 0.9500 .
C113 C115 1.504(6) .
C113 C116 1.517(6) .
C113 C114 1.536(6) .
C114 H11C 0.9800 .
C114 H11D 0.9800 .
C114 H11E 0.9800 .
C115 H11F 0.9800 .
C115 H11G 0.9800 .
C115 H11H 0.9800 .
C116 H11I 0.9800 .
C116 H11J 0.9800 .
C116 H11K 0.9800 .
C117 C122 1.384(5) .
C117 C118 1.390(5) .
C118 C119 1.385(5) .
C118 H11L 0.9500 .
C119 C120 1.387(5) .
C119 H11M 0.9500 .
C120 C121 1.400(5) .
C120 C123 1.519(5) .
C121 C122 1.385(5) .
C121 H12A 0.9500 .
C122 H12B 0.9500 .
C123 C124 1.528(5) .
C123 C125 1.537(5) .
C123 C126 1.538(6) .
C124 H12C 0.9800 .
C124 H12D 0.9800 .
C124 H12E 0.9800 .
C125 H12F 0.9800 .
C125 H12G 0.9800 .
C125 H12H 0.9800 .
C126 H12I 0.9800 .
C126 H12J 0.9800 .
C126 H12K 0.9800 .
C48 H48A 0.9800 .
C48 H48B 0.9800 .
C48 H48C 0.9800 .
C49 H49A 0.9800 .
C49 H49B 0.9800 .
C49 H49C 0.9800 .
C50 H50A 0.9800 .
C50 H50B 0.9800 .
C50 H50C 0.9800 .
C58 C59A 1.31(3) .
C58 C58A 1.38(3) .
C58 H58A 0.9800 .
C58 H58B 0.9800 .
C58 H58C 0.9800 .
C59 C59A 1.245(19) .
C59 C60A 1.90(2) .
C59 H59A 0.9800 .
C59 H59B 0.9800 .
C59 H59C 0.9800 .
C60 C60A 0.53(3) .
C60 H60A 0.9800 .
C60 H60B 0.9800 .
C60 H60C 0.9800 .
C62 C64A 1.18(2) .
C62 C62A 1.56(2) .
C62 H62A 0.9800 .
C62 H62B 0.9800 .
C62 H62C 0.9800 .
C63 C62A 1.23(2) .
C63 C63A 1.933(19) .
C63 H63A 0.9800 .
C63 H63B 0.9800 .
C63 H63C 0.9800 .
C64 C63A 0.79(2) .
C64 C64A 1.90(2) .
C64 H64A 0.9800 .
C64 H64B 0.9800 .
C64 H64C 0.9800 .
C58A H58D 0.9800 .
C58A H58E 0.9800 .
C58A H58F 0.9800 .
C59A H59D 0.9800 .
C59A H59E 0.9800 .
C59A H59F 0.9800 .
C60A H60D 0.9800 .
C60A H60E 0.9800 .
C60A H60F 0.9800 .
C62A H62D 0.9800 .
C62A H62E 0.9800 .
C62A H62F 0.9800 .
C63A H63D 0.9800 .
C63A H63E 0.9800 .
C63A H63F 0.9800 .
C64A H64D 0.9800 .
C64A H64E 0.9800 .
C64A H64F 0.9800 .
O1S C1S 1.325(10) .
O2S C2S 1.398(9) .
C3S O3S 1.412(18) .
O4SA C4S 1.246(10) .
C4S O4SB 1.291(14) .

loop_
_geom_torsion_atom_site_label_1
_geom_torsion_atom_site_label_2
_geom_torsion_atom_site_label_3
_geom_torsion_atom_site_label_4
_geom_torsion
_geom_torsion_site_symmetry_1
_geom_torsion_site_symmetry_4
C30 C1 C2 C3 -0.3(5) . .
C37 C1 C2 C3 -177.8(3) . .
C1 C2 C3 C31 -0.6(6) . .
C1 C2 C3 C4 -176.5(4) . .
C2 C3 C4 C5 178.0(4) . .
C31 C3 C4 C5 2.0(5) . .
C3 C4 C5 C6 3.5(6) . .
C3 C4 C5 C41 -169.8(3) . .
C4 C5 C6 C7 172.8(3) . .
C41 C5 C6 C7 -14.0(5) . .
C4 C5 C6 C32 -8.0(5) . .
C41 C5 C6 C32 165.2(3) . .
C32 C6 C7 C33 -20.8(5) . .
C5 C6 C7 C33 158.4(3) . .
C32 C6 C7 C8 159.4(3) . .
C5 C6 C7 C8 -21.4(6) . .
C33 C7 C8 C9 -2.6(5) . .
C6 C7 C8 C9 177.2(4) . .
C7 C8 C9 C10 -4.3(6) . .
C8 C9 C10 C34 0.8(5) . .
C8 C9 C10 C11 -177.0(3) . .
C34 C10 C11 C35 -16.5(5) . .
C9 C10 C11 C35 161.3(3) . .
C34 C10 C11 C12 164.8(3) . .
C9 C10 C11 C12 -17.4(5) . .
C35 C11 C12 C13 -10.6(5) . .
C10 C11 C12 C13 168.2(3) . .
C35 C11 C12 C51 155.6(3) . .
C10 C11 C12 C51 -25.7(5) . .
C11 C12 C13 C14 8.3(6) . .
C51 C12 C13 C14 -159.0(3) . .
C12 C13 C14 C15 171.7(4) . .
C12 C13 C14 C36 -0.6(5) . .
C36 C14 C15 C16 2.2(6) . .
C13 C14 C15 C16 -169.9(3) . .
C14 C15 C16 C17 -2.9(6) . .
C14 C15 C16 C61 174.9(3) . .
C15 C16 C17 C18 1.9(6) . .
C61 C16 C17 C18 -176.0(3) . .
C16 C17 C18 C36 -0.2(6) . .
C16 C17 C18 C19 -176.0(3) . .
C17 C18 C19 C20 178.5(4) . .
C36 C18 C19 C20 2.6(5) . .
C18 C19 C20 C21 6.5(5) . .
C18 C19 C20 C65 -167.5(3) . .
C19 C20 C21 C22 165.1(3) . .
C65 C20 C21 C22 -21.3(5) . .
C19 C20 C21 C35 -10.4(5) . .
C65 C20 C21 C35 163.2(3) . .
C35 C21 C22 C34 -16.1(5) . .
C20 C21 C22 C34 168.4(3) . .
C35 C21 C22 C23 161.9(3) . .
C20 C21 C22 C23 -13.5(5) . .
C34 C22 C23 C24 -0.9(5) . .
C21 C22 C23 C24 -178.9(3) . .
C22 C23 C24 C25 -4.8(5) . .
C23 C24 C25 C33 -0.1(5) . .
C23 C24 C25 C26 -177.0(3) . .
C33 C25 C26 C32 -19.5(5) . .
C24 C25 C26 C32 157.3(3) . .
C33 C25 C26 C27 163.6(3) . .
C24 C25 C26 C27 -19.6(5) . .
C32 C26 C27 C28 -10.4(5) . .
C25 C26 C27 C28 166.5(3) . .
C32 C26 C27 C75 164.6(3) . .
C25 C26 C27 C75 -18.6(5) . .
C26 C27 C28 C29 3.3(5) . .
C75 C27 C28 C29 -172.0(3) . .
C27 C28 C29 C30 -179.5(3) . .
C27 C28 C29 C31 3.3(5) . .
C2 C1 C30 C29 1.5(5) . .
C37 C1 C30 C29 179.0(3) . .
C31 C29 C30 C1 -1.8(5) . .
C28 C29 C30 C1 -179.0(3) . .
C2 C3 C31 C29 0.2(5) . .
C4 C3 C31 C29 176.4(3) . .
C2 C3 C31 C32 -179.0(3) . .
C4 C3 C31 C32 -2.9(5) . .
C30 C29 C31 C3 0.9(5) . .
C28 C29 C31 C3 178.2(3) . .
C30 C29 C31 C32 -179.8(3) . .
C28 C29 C31 C32 -2.6(5) . .
C25 C26 C32 C6 10.1(5) . .
C27 C26 C32 C6 -172.8(3) . .
C25 C26 C32 C31 -166.1(3) . .
C27 C26 C32 C31 11.0(5) . .
C7 C6 C32 C26 10.1(5) . .
C5 C6 C32 C26 -169.2(3) . .
C7 C6 C32 C31 -173.7(3) . .
C5 C6 C32 C31 7.0(5) . .
C3 C31 C32 C26 174.6(3) . .
C29 C31 C32 C26 -4.7(5) . .
C3 C31 C32 C6 -1.7(5) . .
C29 C31 C32 C6 179.1(3) . .
C8 C7 C33 C25 -168.6(3) . .
C6 C7 C33 C25 11.6(5) . .
C8 C7 C33 C34 12.9(5) . .
C6 C7 C33 C34 -166.9(3) . .
C24 C25 C33 C7 -168.2(3) . .
C26 C25 C33 C7 8.8(5) . .
C24 C25 C33 C34 10.3(5) . .
C26 C25 C33 C34 -172.6(3) . .
C11 C10 C34 C22 8.3(5) . .
C9 C10 C34 C22 -169.6(3) . .
C11 C10 C34 C33 -172.7(3) . .
C9 C10 C34 C33 9.4(5) . .
C21 C22 C34 C10 8.3(5) . .
C23 C22 C34 C10 -169.9(3) . .
C21 C22 C34 C33 -170.7(3) . .
C23 C22 C34 C33 11.1(5) . .
C7 C33 C34 C10 -16.6(5) . .
C25 C33 C34 C10 164.9(3) . .
C7 C33 C34 C22 162.4(3) . .
C25 C33 C34 C22 -16.1(5) . .
C10 C11 C35 C36 -173.5(3) . .
C12 C11 C35 C36 5.3(5) . .
C10 C11 C35 C21 8.4(5) . .
C12 C11 C35 C21 -172.8(3) . .
C22 C21 C35 C36 -170.3(3) . .
C20 C21 C35 C36 5.4(5) . .
C22 C21 C35 C11 7.8(5) . .
C20 C21 C35 C11 -176.5(3) . .
C15 C14 C36 C18 -0.4(5) . .
C13 C14 C36 C18 172.1(3) . .
C15 C14 C36 C35 -177.3(3) . .
C13 C14 C36 C35 -4.8(5) . .
C17 C18 C36 C14 -0.6(5) . .
C19 C18 C36 C14 175.4(3) . .
C17 C18 C36 C35 176.3(3) . .
C19 C18 C36 C35 -7.7(5) . .
C11 C35 C36 C14 2.3(5) . .
C21 C35 C36 C14 -179.6(3) . .
C11 C35 C36 C18 -174.6(3) . .
C21 C35 C36 C18 3.6(5) . .
C2 C1 C37 C39 -56.6(5) . .
C30 C1 C37 C39 126.0(4) . .
C2 C1 C37 C40 -177.3(3) . .
C30 C1 C37 C40 5.2(5) . .
C2 C1 C37 C38 62.9(4) . .
C30 C1 C37 C38 -114.5(4) . .
C4 C5 C41 C42 116.1(4) . .
C6 C5 C41 C42 -57.2(5) . .
C4 C5 C41 C46 -64.4(5) . .
C6 C5 C41 C46 122.3(4) . .
C46 C41 C42 C43 -4.0(6) . .
C5 C41 C42 C43 175.5(4) . .
C41 C42 C43 C44 -0.3(6) . .
C42 C43 C44 C45 3.8(6) . .
C42 C43 C44 C47 -171.2(4) . .
C43 C44 C45 C46 -3.0(6) . .
C47 C44 C45 C46 171.9(4) . .
C44 C45 C46 C41 -1.2(7) . .
C42 C41 C46 C45 4.7(6) . .
C5 C41 C46 C45 -174.7(4) . .
C45 C44 C47 C50 37.2(6) . .
C43 C44 C47 C50 -148.1(4) . .
C45 C44 C47 C48 158.3(4) . .
C43 C44 C47 C48 -26.9(6) . .
C45 C44 C47 C49 -81.1(5) . .
C43 C44 C47 C49 93.7(5) . .
C13 C12 C51 C52 -61.9(5) . .
C11 C12 C51 C52 131.3(4) . .
C13 C12 C51 C56 110.2(4) . .
C11 C12 C51 C56 -56.6(5) . .
C56 C51 C52 C53 -0.9(6) . .
C12 C51 C52 C53 171.1(4) . .
C51 C52 C53 C54 -1.1(8) . .
C52 C53 C54 C55 2.0(8) . .
C52 C53 C54 C57 -173.5(5) . .
C53 C54 C55 C56 -1.0(8) . .
C57 C54 C55 C56 174.7(5) . .
C54 C55 C56 C51 -1.0(7) . .
C52 C51 C56 C55 1.9(6) . .
C12 C51 C56 C55 -170.6(4) . .
C55 C54 C57 C59A 179.3(6) . .
C53 C54 C57 C59A -5.4(9) . .
C55 C54 C57 C60A 56.0(8) . .
C53 C54 C57 C60A -128.7(7) . .
C55 C54 C57 C58 -123.9(15) . .
C53 C54 C57 C58 51.4(16) . .
C55 C54 C57 C58A -66.2(7) . .
C53 C54 C57 C58A 109.1(8) . .
C55 C54 C57 C60 35.8(15) . .
C53 C54 C57 C60 -148.9(14) . .
C55 C54 C57 C59 133.0(9) . .
C53 C54 C57 C59 -51.7(10) . .
C15 C16 C61 C63A 43.9(11) . .
C17 C16 C61 C63A -138.3(10) . .
C15 C16 C61 C62 -111.8(5) . .
C17 C16 C61 C62 66.0(5) . .
C15 C16 C61 C64 10.7(6) . .
C17 C16 C61 C64 -171.5(5) . .
C15 C16 C61 C62A -178.7(11) . .
C17 C16 C61 C62A -1.0(11) . .
C15 C16 C61 C63 130.0(4) . .
C17 C16 C61 C63 -52.2(5) . .
C15 C16 C61 C64A -66.8(9) . .
C17 C16 C61 C64A 110.9(8) . .
C19 C20 C65 C66 121.5(4) . .
C21 C20 C65 C66 -52.3(5) . .
C19 C20 C65 C70 -55.0(5) . .
C21 C20 C65 C70 131.2(4) . .
C70 C65 C66 C67 -0.8(5) . .
C20 C65 C66 C67 -177.5(3) . .
C65 C66 C67 C68 -1.5(5) . .
C66 C67 C68 C69 2.2(5) . .
C66 C67 C68 C71 -176.5(3) . .
C67 C68 C69 C70 -0.6(5) . .
C71 C68 C69 C70 178.1(3) . .
C66 C65 C70 C69 2.4(5) . .
C20 C65 C70 C69 179.0(3) . .
C68 C69 C70 C65 -1.7(6) . .
C69 C68 C71 C73 171.0(4) . .
C67 C68 C71 C73 -10.3(5) . .
C69 C68 C71 C72 50.2(5) . .
C67 C68 C71 C72 -131.1(4) . .
C69 C68 C71 C74 -69.7(5) . .
C67 C68 C71 C74 109.0(4) . .
C28 C27 C75 C80 119.9(4) . .
C26 C27 C75 C80 -55.2(5) . .
C28 C27 C75 C76 -57.0(5) . .
C26 C27 C75 C76 127.9(4) . .
C80 C75 C76 C77 1.8(5) . .
C27 C75 C76 C77 178.8(3) . .
C75 C76 C77 C78 -1.3(6) . .
C76 C77 C78 C79 0.3(6) . .
C76 C77 C78 C81 179.7(4) . .
C77 C78 C79 C80 0.1(6) . .
C81 C78 C79 C80 -179.3(4) . .
C78 C79 C80 C75 0.5(6) . .
C76 C75 C80 C79 -1.5(5) . .
C27 C75 C80 C79 -178.4(3) . .
C79 C78 C81 C83 4.1(6) . .
C77 C78 C81 C83 -175.2(4) . .
C79 C78 C81 C84 -116.0(4) . .
C77 C78 C81 C84 64.6(5) . .
C79 C78 C81 C82 124.7(4) . .
C77 C78 C81 C82 -54.7(5) . .
C100 C85 C86 C87 -0.9(5) . .
C103 C85 C86 C87 177.0(3) . .
C85 C86 C87 C88 177.6(3) . .
C85 C86 C87 C101 0.3(5) . .
C86 C87 C88 C89 -179.5(3) . .
C101 C87 C88 C89 -2.1(5) . .
C87 C88 C89 C90 -4.8(5) . .
C87 C88 C89 C107 169.2(3) . .
C88 C89 C90 C91 -168.8(3) . .
C107 C89 C90 C91 17.7(5) . .
C88 C89 C90 C102 8.8(5) . .
C107 C89 C90 C102 -164.8(3) . .
C102 C90 C91 C94 14.6(5) . .
C89 C90 C91 C94 -167.9(3) . .
C102 C90 C91 C92 -165.4(3) . .
C89 C90 C91 C92 12.2(5) . .
C94 C91 C92 C93 0.5(5) . .
C90 C91 C92 C93 -179.5(3) . .
C91 C92 C93 C95 2.1(5) . 2_656
C90 C91 C94 C95 -6.5(5) . .
C92 C91 C94 C95 173.4(3) . .
C90 C91 C94 C94 173.0(2) . 2_656
C92 C91 C94 C94 -7.0(4) . 2_656
C91 C94 C95 C93 171.3(3) . 2_656
C94 C94 C95 C93 -8.3(4) 2_656 2_656
C91 C94 C95 C96 -8.0(5) . .
C94 C94 C95 C96 172.5(2) 2_656 .
C94 C95 C96 C102 14.0(5) . .
C93 C95 C96 C102 -165.2(3) 2_656 .
C94 C95 C96 C97 -168.4(3) . .
C93 C95 C96 C97 12.5(5) 2_656 .
C95 C96 C97 C98 -172.4(3) . .
C102 C96 C97 C98 5.3(5) . .
C95 C96 C97 C117 11.5(5) . .
C102 C96 C97 C117 -170.8(3) . .
C96 C97 C98 C99 -4.3(5) . .
C117 C97 C98 C99 172.1(3) . .
C97 C98 C99 C100 -175.5(3) . .
C97 C98 C99 C101 1.5(5) . .
C86 C85 C100 C99 0.5(5) . .
C103 C85 C100 C99 -177.3(3) . .
C101 C99 C100 C85 0.5(5) . .
C98 C99 C100 C85 177.5(3) . .
C100 C99 C101 C87 -1.1(5) . .
C98 C99 C101 C87 -178.2(3) . .
C100 C99 C101 C102 177.3(3) . .
C98 C99 C101 C102 0.3(5) . .
C86 C87 C101 C99 0.7(5) . .
C88 C87 C101 C99 -176.7(3) . .
C86 C87 C101 C102 -177.7(3) . .
C88 C87 C101 C102 4.9(5) . .
C91 C90 C102 C96 -8.3(5) . .
C89 C90 C102 C96 173.9(3) . .
C91 C90 C102 C101 171.7(3) . .
C89 C90 C102 C101 -6.0(5) . .
C95 C96 C102 C90 -5.8(5) . .
C97 C96 C102 C90 176.4(3) . .
C95 C96 C102 C101 174.2(3) . .
C97 C96 C102 C101 -3.6(5) . .
C99 C101 C102 C90 -179.1(3) . .
C87 C101 C102 C90 -0.7(5) . .
C99 C101 C102 C96 0.9(5) . .
C87 C101 C102 C96 179.3(3) . .
C100 C85 C103 C105 113.4(4) . .
C86 C85 C103 C105 -64.3(4) . .
C100 C85 C103 C104 -7.0(5) . .
C86 C85 C103 C104 175.3(3) . .
C100 C85 C103 C106 -126.5(4) . .
C86 C85 C103 C106 55.8(4) . .
C88 C89 C107 C108 -117.2(4) . .
C90 C89 C107 C108 56.7(5) . .
C88 C89 C107 C112 57.0(5) . .
C90 C89 C107 C112 -129.2(4) . .
C112 C107 C108 C109 1.6(5) . .
C89 C107 C108 C109 176.0(3) . .
C107 C108 C109 C110 0.2(5) . .
C108 C109 C110 C111 -1.1(5) . .
C108 C109 C110 C113 -179.3(3) . .
C109 C110 C111 C112 0.4(5) . .
C113 C110 C111 C112 178.6(3) . .
C110 C111 C112 C107 1.4(6) . .
C108 C107 C112 C111 -2.3(5) . .
C89 C107 C112 C111 -176.7(3) . .
C109 C110 C113 C115 -127.0(4) . .
C111 C110 C113 C115 54.9(5) . .
C109 C110 C113 C116 109.9(5) . .
C111 C110 C113 C116 -68.2(5) . .
C109 C110 C113 C114 -6.8(5) . .
C111 C110 C113 C114 175.1(4) . .
C98 C97 C117 C122 -110.6(4) . .
C96 C97 C117 C122 65.7(5) . .
C98 C97 C117 C118 69.2(4) . .
C96 C97 C117 C118 -114.5(4) . .
C122 C117 C118 C119 -3.7(5) . .
C97 C117 C118 C119 176.5(3) . .
C117 C118 C119 C120 0.5(5) . .
C118 C119 C120 C121 2.7(5) . .
C118 C119 C120 C123 -178.2(3) . .
C119 C120 C121 C122 -2.6(5) . .
C123 C120 C121 C122 178.4(3) . .
C118 C117 C122 C121 3.8(5) . .
C97 C117 C122 C121 -176.4(3) . .
C120 C121 C122 C117 -0.7(5) . .
C119 C120 C123 C124 -70.7(4) . .
C121 C120 C123 C124 108.4(4) . .
C119 C120 C123 C125 168.8(3) . .
C121 C120 C123 C125 -12.2(5) . .
C119 C120 C123 C126 49.7(5) . .
C121 C120 C123 C126 -131.3(4) . .
C60A C57 C58 C59A 80.1(18) . .
C54 C57 C58 C59A -99.9(10) . .
C58A C57 C58 C59A 164.1(16) . .
C60 C57 C58 C59A 102(2) . .
C59 C57 C58 C59A 0.5(13) . .
C59A C57 C58 C58A -164.1(16) . .
C60A C57 C58 C58A -84.0(18) . .
C54 C57 C58 C58A 95.9(10) . .
C60 C57 C58 C58A -62(2) . .
C59 C57 C58 C58A -163.7(10) . .
C60A C57 C59 C59A -134.5(10) . .
C54 C57 C59 C59A 116.0(8) . .
C58 C57 C59 C59A -0.5(13) . .
C58A C57 C59 C59A -27(2) . .
C60 C57 C59 C59A -125.9(17) . .
C59A C57 C59 C60A 134.5(10) . .
C54 C57 C59 C60A -109.5(7) . .
C58 C57 C59 C60A 134.0(12) . .
C58A C57 C59 C60A 107.8(17) . .
C60 C57 C59 C60A 9(2) . .
C59A C57 C60 C60A -68(6) . .
C54 C57 C60 C60A 73(6) . .
C58 C57 C60 C60A -130(5) . .
C58A C57 C60 C60A -175(6) . .
C59 C57 C60 C60A -25(6) . .
C63A C61 C62 C64A -59.3(16) . .
C64 C61 C62 C64A -33.1(12) . .
C62A C61 C62 C64A -159.4(15) . .
C16 C61 C62 C64A 90.8(12) . .
C63 C61 C62 C64A -150.9(12) . .
C63A C61 C62 C62A 100.1(14) . .
C64 C61 C62 C62A 126.2(10) . .
C16 C61 C62 C62A -109.8(10) . .
C63 C61 C62 C62A 8.5(10) . .
C64A C61 C62 C62A 159.4(15) . .
C63A C61 C63 C62A -140.2(15) . .
C62 C61 C63 C62A -10.2(12) . .
C64 C61 C63 C62A -129.7(12) . .
C16 C61 C63 C62A 107.7(12) . .
C64A C61 C63 C62A -44.1(18) . .
C62 C61 C63 C63A 130.0(10) . .
C64 C61 C63 C63A 10.5(10) . .
C62A C61 C63 C63A 140.2(15) . .
C16 C61 C63 C63A -112.1(10) . .
C64A C61 C63 C63A 96.0(15) . .
C62 C61 C64 C63A -139.1(19) . .
C62A C61 C64 C63A -69(2) . .
C16 C61 C64 C63A 99.6(19) . .
C63 C61 C64 C63A -21(2) . .
C64A C61 C64 C63A -162(2) . .
C63A C61 C64 C64A 162(2) . .
C62 C61 C64 C64A 23.0(8) . .
C62A C61 C64 C64A 93.0(14) . .
C16 C61 C64 C64A -98.2(8) . .
C63 C61 C64 C64A 141.6(9) . .
C59A C58 C58A C57 -16.8(16) . .
C59A C57 C58A C58 12.7(13) . .
C60A C57 C58A C58 130.9(14) . .
C54 C57 C58A C58 -107.5(12) . .
C60 C57 C58A C58 133(2) . .
C59 C57 C58A C58 33(2) . .
C57 C59 C59A C58 1(2) . .
C60A C59 C59A C58 -33(3) . .
C60A C59 C59A C57 -33.6(7) . .
C58A C58 C59A C59 16(4) . .
C57 C58 C59A C59 -1(2) . .
C58A C58 C59A C57 17.1(16) . .
C60A C57 C59A C59 47.4(11) . .
C54 C57 C59A C59 -75.9(11) . .
C58 C57 C59A C59 179.4(17) . .
C58A C57 C59A C59 166.3(11) . .
C60 C57 C59A C59 67.1(16) . .
C60A C57 C59A C58 -132.0(14) . .
C54 C57 C59A C58 104.7(13) . .
C58A C57 C59A C58 -13.1(13) . .
C60 C57 C59A C58 -112.3(17) . .
C59 C57 C59A C58 -179.4(17) . .
C57 C60 C60A C59 29(6) . .
C59A C57 C60A C60 120(6) . .
C54 C57 C60A C60 -116(6) . .
C58 C57 C60A C60 64(7) . .
C58A C57 C60A C60 6(6) . .
C59 C57 C60A C60 154(6) . .
C59A C57 C60A C59 -34.3(9) . .
C54 C57 C60A C59 90.5(10) . .
C58 C57 C60A C59 -89.6(19) . .
C58A C57 C60A C59 -148.5(10) . .
C60 C57 C60A C59 -154(6) . .
C59A C59 C60A C60 3(9) . .
C57 C59 C60A C60 -36(8) . .
C59A C59 C60A C57 39.3(9) . .
C63A C63 C62A C61 -30.4(10) . .
C61 C63 C62A C62 11.4(13) . .
C63A C63 C62A C62 -19(2) . .
C63A C61 C62A C63 44.0(16) . .
C62 C61 C62A C63 169.1(13) . .
C64 C61 C62A C63 75.5(14) . .
C16 C61 C62A C63 -93.0(10) . .
C64A C61 C62A C63 154.7(11) . .
C63A C61 C62A C62 -125.1(12) . .
C64 C61 C62A C62 -93.5(11) . .
C16 C61 C62A C62 98.0(7) . .
C63 C61 C62A C62 -169.1(13) . .
C64A C61 C62A C62 -14.4(11) . .
C64A C62 C62A C63 14(3) . .
C61 C62 C62A C63 -12.3(15) . .
C64A C62 C62A C61 26.6(19) . .
C64A C64 C63A C61 -19(2) . .
C61 C64 C63A C63 18.6(16) . .
C64A C64 C63A C63 -1(4) . .
C62 C61 C63A C64 55(2) . .
C62A C61 C63A C64 128.5(18) . .
C16 C61 C63A C64 -94.0(18) . .
C63 C61 C63A C64 160.0(19) . .
C64A C61 C63A C64 17(2) . .
C62 C61 C63A C63 -105.3(9) . .
C64 C61 C63A C63 -160.0(19) . .
C62A C61 C63A C63 -31.5(12) . .
C16 C61 C63A C63 106.0(5) . .
C64A C61 C63A C63 -142.5(8) . .
C62A C62 C64A C61 -23.4(16) . .
C61 C62 C64A C64 24.9(8) . .
C62A C62 C64A C64 1(2) . .
C63A C61 C64A C62 138.5(12) . .
C64 C61 C64A C62 147.7(11) . .
C62A C61 C64A C62 18.6(14) . .
C16 C61 C64A C62 -102.2(9) . .
C63 C61 C64A C62 50.4(18) . .
C63A C61 C64A C64 -9.1(10) . .
C62 C61 C64A C64 -147.7(11) . .
C62A C61 C64A C64 -129.1(10) . .
C16 C61 C64A C64 110.1(4) . .
C63 C61 C64A C64 -97.2(12) . .
